data_4347789
loop_
_publ_author_name
'Cattabriga, Enrico'
'Ciabatti, Iacopo'
'Femoni, Cristina'
'Funaioli, Tiziana'
'Iapalucci, Maria Carmela'
'Zacchini, Stefano'

_publ_section_title
;
 Syntheses, Structures, and Electrochemistry of the Defective ccp
 [Pt33(CO)38](2-) and the bcc [Pt40(CO)40](6-) Molecular Nanoclusters.
;
_journal_issue 12
_journal_name_full 'Inorganic chemistry'
_journal_page_first 6068
_journal_page_last 6079
_journal_paper_doi 10.1021/acs.inorgchem.6b00607
_journal_volume 55
_journal_year 2016
_chemical_formula_sum 'C104 H109 N9 O40 Pt40'
_chemical_formula_weight 9928.60
_space_group_crystal_system triclinic
_space_group_IT_number 2
_space_group_name_Hall '-P 1'
_space_group_name_H-M_alt 'P -1'
_atom_sites_solution_hydrogens geom
_audit_creation_method SHELXL-2014/7
_cell_angle_alpha 81.061(2)
_cell_angle_beta 81.175(2)
_cell_angle_gamma 89.248(2)
_cell_formula_units_Z 2
_cell_length_a 15.778(2)
_cell_length_b 16.481(2)
_cell_length_c 28.555(4)
_cell_measurement_reflns_used 9501
_cell_measurement_temperature 100(2)
_cell_measurement_theta_max 28.4135
_cell_measurement_theta_min 2.349
_cell_volume 7247.9(16)
_computing_cell_refinement 'APEX2 (Bruker AXS, 2006)'
_computing_data_collection 'APEX2 (Bruker AXS, 2006)'
_computing_data_reduction 'SAINT (Bruker AXS, 2004)'
_computing_molecular_graphics 'SCHAKAL99 (Keller, 1999)'
_computing_publication_material 'XCIF (Bruker AXS, 2001)'
_computing_structure_refinement 'SHELXL-2014/7 (Sheldrick, 2014)'
_computing_structure_solution 'SHELXS-97 (Sheldrick, 1990)'
_diffrn_ambient_temperature 100(2)
_diffrn_measured_fraction_theta_full 0.995
_diffrn_measured_fraction_theta_max 0.990
_diffrn_measurement_device_type 'CCD area detector'
_diffrn_measurement_method 'phi and omega scans'
_diffrn_radiation_type MoK\a
_diffrn_radiation_wavelength 0.71073
_diffrn_reflns_av_R_equivalents 0.0656
_diffrn_reflns_av_unetI/netI 0.0768
_diffrn_reflns_Laue_measured_fraction_full 0.995
_diffrn_reflns_Laue_measured_fraction_max 0.990
_diffrn_reflns_limit_h_max 20
_diffrn_reflns_limit_h_min -20
_diffrn_reflns_limit_k_max 21
_diffrn_reflns_limit_k_min -21
_diffrn_reflns_limit_l_max 36
_diffrn_reflns_limit_l_min -36
_diffrn_reflns_number 80199
_diffrn_reflns_point_group_measured_fraction_full 0.995
_diffrn_reflns_point_group_measured_fraction_max 0.990
_diffrn_reflns_theta_full 25.242
_diffrn_reflns_theta_max 27.000
_diffrn_reflns_theta_min 1.251
_diffrn_source 'fine-focus sealed tube'
_exptl_absorpt_coefficient_mu 38.484
_exptl_absorpt_correction_T_max 0.1010
_exptl_absorpt_correction_T_min 0.0633
_exptl_absorpt_correction_type empirical
_exptl_absorpt_process_details
;
 Data were corrected for Lorentz polarization and absorption
 effects (empirical absorption corrections SADABS).
 R(int) = 0.1679 (selected reflections only, before parameter refinement)
 R(int) = 0.0676 (selected reflections only, after parameter refinement)
;
_exptl_crystal_colour black
_exptl_crystal_density_diffrn 4.549
_exptl_crystal_description prism
_exptl_crystal_F_000 8472
_exptl_crystal_size_max 0.160
_exptl_crystal_size_mid 0.120
_exptl_crystal_size_min 0.110
_refine_diff_density_max 4.408
_refine_diff_density_min -2.797
_refine_diff_density_rms 0.531
_refine_ls_extinction_method none
_refine_ls_goodness_of_fit_ref 1.026
_refine_ls_hydrogen_treatment constr
_refine_ls_matrix_type full
_refine_ls_number_parameters 1740
_refine_ls_number_reflns 31343
_refine_ls_number_restraints 199
_refine_ls_restrained_S_all 1.024
_refine_ls_R_factor_all 0.0816
_refine_ls_R_factor_gt 0.0581
_refine_ls_shift/su_max 0.001
_refine_ls_shift/su_mean 0.000
_refine_ls_structure_factor_coef Fsqd
_refine_ls_weighting_details 'w=1/[\s^2^(Fo^2^)+(0.0841P)^2^+67.0561P] where P=(Fo^2^+2Fc^2^)/3'
_refine_ls_weighting_scheme calc
_refine_ls_wR_factor_gt 0.1493
_refine_ls_wR_factor_ref 0.1648
_reflns_Friedel_coverage 0.000
_reflns_number_gt 23029
_reflns_number_total 31343
_reflns_threshold_expression 'I > 2\s(I)'
_cod_data_source_file ic6b00607_si_002.cif
_cod_data_source_block p-1
_cod_original_cell_volume 7248.3(18)
_cod_database_code 4347789
_shelx_shelxl_version_number 2014/7
_shelx_space_group_comment
;
The symmetry employed for this shelxl refinement is uniquely defined
by the following loop, which should always be used as a source of
symmetry information in preference to the above space-group names.
They are only intended as comments.
;
_shelx_estimated_absorpt_t_min 0.063
_shelx_estimated_absorpt_t_max 0.101

loop_
_space_group_symop_operation_xyz
'x, y, z'
'-x, -y, -z'

loop_
_atom_site_label
_atom_site_type_symbol
_atom_site_fract_x
_atom_site_fract_y
_atom_site_fract_z
_atom_site_U_iso_or_equiv
_atom_site_adp_type
_atom_site_occupancy
_atom_site_site_symmetry_order
_atom_site_calc_flag
_atom_site_refinement_flags_posn
_atom_site_refinement_flags_adp
Pt1 Pt 0.20212(5) 0.67910(4) 0.33703(3) 0.02958(15) Uani 1 1 d . .
Pt2 Pt 0.35182(5) 0.77404(4) 0.18038(3) 0.02974(15) Uani 1 1 d . .
Pt3 Pt 0.26620(5) 0.83754(4) 0.33732(2) 0.02861(15) Uani 1 1 d . .
Pt4 Pt 0.18601(5) 0.83790(5) 0.18327(3) 0.03057(15) Uani 1 1 d . .
Pt5 Pt 0.29454(5) 0.88461(4) 0.23786(3) 0.02945(15) Uani 1 1 d . .
Pt6 Pt 0.34712(5) 0.73616(4) 0.28035(2) 0.02883(15) Uani 1 1 d . .
Pt7 Pt 0.34317(5) 0.69996(5) 0.38070(3) 0.03140(16) Uani 1 1 d . .
Pt8 Pt 0.21604(5) 0.69235(4) 0.23609(3) 0.02997(15) Uani 1 1 d . .
Pt9 Pt 0.25687(5) 0.55099(5) 0.28829(3) 0.03218(16) Uani 1 1 d . .
Pt10 Pt 0.42175(5) 0.63224(5) 0.22217(3) 0.03169(16) Uani 1 1 d . .
Pt11 Pt 0.32612(5) 0.93310(5) 0.13721(3) 0.03255(16) Uani 1 1 d . .
Pt12 Pt 0.14299(5) 0.81231(4) 0.28504(3) 0.03011(15) Uani 1 1 d . .
Pt13 Pt 0.41184(5) 0.92202(4) 0.29129(3) 0.03053(16) Uani 1 1 d . .
Pt14 Pt 0.07919(5) 0.61687(5) 0.29354(3) 0.03312(16) Uani 1 1 d . .
Pt15 Pt 0.05641(5) 0.60593(5) 0.38973(3) 0.03427(17) Uani 1 1 d . .
Pt16 Pt 0.26276(5) 1.04217(5) 0.19779(3) 0.03315(16) Uani 1 1 d . .
Pt17 Pt 0.49199(5) 0.79824(5) 0.22301(3) 0.03091(16) Uani 1 1 d . .
Pt18 Pt 0.05347(5) 0.92850(5) 0.33101(3) 0.03316(16) Uani 1 1 d . .
Pt19 Pt 0.09279(5) 0.94832(5) 0.23234(3) 0.03290(16) Uani 1 1 d . .
Pt20 Pt 0.18372(5) 0.65244(5) 0.43192(3) 0.03342(16) Uani 1 1 d . .
Pt21 Pt 0.02577(5) 0.78041(5) 0.23032(3) 0.03363(16) Uani 1 1 d . .
Pt22 Pt 0.42282(5) 0.59743(5) 0.31960(3) 0.03311(16) Uani 1 1 d . .
Pt23 Pt 0.49469(5) 0.85154(5) 0.12860(3) 0.03501(17) Uani 1 1 d . .
Pt24 Pt 0.10602(5) 0.79003(5) 0.38665(3) 0.03192(16) Uani 1 1 d . .
Pt25 Pt -0.01511(5) 0.76176(5) 0.33041(3) 0.03350(16) Uani 1 1 d . .
Pt26 Pt 0.19609(5) 0.94943(5) 0.39134(3) 0.03446(17) Uani 1 1 d . .
Pt27 Pt 0.24394(5) 0.80402(5) 0.43400(3) 0.03402(17) Uani 1 1 d . .
Pt28 Pt 0.49201(5) 0.75875(5) 0.32006(3) 0.03206(16) Uani 1 1 d . .
Pt29 Pt 0.23343(5) 0.99499(5) 0.29505(3) 0.03140(16) Uani 1 1 d . .
Pt30 Pt 0.21030(5) 0.87063(5) 0.08838(3) 0.03527(17) Uani 1 1 d . .
Pt31 Pt 0.41514(5) 0.65874(5) 0.12683(3) 0.03581(17) Uani 1 1 d . .
Pt32 Pt 0.39253(5) 0.87113(5) 0.38644(3) 0.03279(16) Uani 1 1 d . .
Pt33 Pt 0.23232(5) 0.70883(5) 0.13497(3) 0.03325(16) Uani 1 1 d . .
Pt34 Pt 0.43691(5) 0.97788(5) 0.19526(3) 0.03201(16) Uani 1 1 d . .
Pt35 Pt 0.12153(5) 0.97769(5) 0.13657(3) 0.03830(18) Uani 1 1 d . .
Pt36 Pt 0.26932(5) 0.56108(5) 0.18952(3) 0.03469(17) Uani 1 1 d . .
Pt37 Pt 0.23581(5) 0.52883(5) 0.38461(3) 0.03568(17) Uani 1 1 d . .
Pt38 Pt 0.36867(5) 0.80584(5) 0.08461(3) 0.03428(17) Uani 1 1 d . .
Pt39 Pt 0.06381(5) 0.79595(6) 0.13379(3) 0.03975(18) Uani 1 1 d . .
Pt40 Pt 0.09363(5) 0.62480(5) 0.19541(3) 0.03823(18) Uani 1 1 d . .
C1 C 0.5648(14) 0.7365(13) 0.3667(8) 0.042(5) Uani 1 1 d . .
C2 C 0.4362(13) 0.8729(12) 0.4441(6) 0.034(4) Uani 1 1 d . .
C3 C 0.3957(13) 0.6612(11) 0.4323(8) 0.038(5) Uani 1 1 d . .
C4 C 0.2418(15) 0.4537(12) 0.4395(7) 0.040(5) Uani 1 1 d . .
C5 C 0.2842(13) 0.4602(14) 0.3361(7) 0.039(5) Uani 1 1 d . .
C6 C 0.2495(14) 0.4714(13) 0.2433(7) 0.040(5) Uani 1 1 d . .
C7 C 0.0495(14) 0.5405(13) 0.2521(8) 0.042(5) Uani 1 1 d . .
C8 C 0.1545(14) 0.9878(12) 0.4486(6) 0.038(5) Uani 1 1 d . .
C9 C 0.2199(14) 1.0571(12) 0.3488(7) 0.038(5) Uani 1 1 d . .
C10 C 0.2209(13) 1.0972(13) 0.2535(7) 0.037(5) Uani 1 1 d . .
C11 C 0.5024(13) 1.0481(14) 0.1460(7) 0.038(5) Uani 1 1 d . .
C12 C -0.0054(14) 0.9776(13) 0.2779(7) 0.039(5) Uani 1 1 d . .
C13 C 0.0691(13) 1.0462(13) 0.1864(8) 0.039(5) Uani 1 1 d . .
C14 C 0.2574(13) 1.1287(15) 0.1481(8) 0.041(5) Uani 1 1 d . .
C15 C -0.0801(12) 0.7846(13) 0.2761(7) 0.035(4) Uani 1 1 d . .
C16 C -0.0430(16) 0.7675(13) 0.1791(8) 0.048(5) Uani 1 1 d . .
C17 C 0.4399(17) 0.6125(13) 0.0705(8) 0.049(6) Uani 1 1 d . .
C18 C -0.0176(14) 0.5777(13) 0.4463(8) 0.044(5) Uani 1 1 d . .
C19 C 0.5019(14) 0.6062(13) 0.1658(7) 0.038(5) Uani 1 1 d . .
C20 C 0.4710(12) 0.5439(11) 0.2640(7) 0.032(4) Uani 1 1 d . .
C21 C 0.5814(13) 0.8020(11) 0.2652(6) 0.033(4) Uani 1 1 d . .
C22 C 0.5823(12) 0.8010(13) 0.1677(7) 0.037(4) Uani 1 1 d . .
C23 C 0.4658(16) 0.5244(15) 0.3678(9) 0.052(6) Uani 1 1 d . U
C24 C 0.1627(16) 0.6214(14) 0.4960(7) 0.045(5) Uani 1 1 d . .
C25 C 0.2408(18) 0.8132(16) 0.4967(8) 0.055(6) Uani 1 1 d . .
C26 C 0.0289(16) 0.7983(13) 0.4401(8) 0.046(5) Uani 1 1 d . .
C27 C -0.0023(13) 0.9828(12) 0.3793(7) 0.037(4) Uani 1 1 d . U
C28 C -0.1126(16) 0.7332(13) 0.3779(8) 0.044(5) Uani 1 1 d . .
C29 C 0.1034(16) 1.0464(16) 0.0821(9) 0.056(6) Uani 1 1 d . U
C30 C 0.2095(14) 0.9095(14) 0.0244(8) 0.042(5) Uani 1 1 d . U
C31 C 0.5663(14) 0.9085(14) 0.0754(8) 0.042(5) Uani 1 1 d . .
C32 C 0.2803(15) 0.4960(13) 0.1400(8) 0.043(5) Uani 1 1 d . .
C33 C -0.0122(15) 0.5653(14) 0.3452(8) 0.046(5) Uani 1 1 d . .
C34 C 0.3624(14) 1.0137(14) 0.0866(7) 0.041(5) Uani 1 1 d . .
C35 C 0.5089(13) 0.9749(15) 0.2469(6) 0.040(5) Uani 1 1 d . .
C36 C 0.4512(12) 0.9702(14) 0.3438(7) 0.037(5) Uani 1 1 d . .
C37 C 0.2205(15) 0.6585(14) 0.0844(9) 0.050(6) Uani 1 1 d . .
C38 C 0.0254(17) 0.788(2) 0.0763(9) 0.064(7) Uani 1 1 d . U
C39 C 0.3964(17) 0.8193(16) 0.0198(7) 0.054(6) Uani 1 1 d . .
C40 C 0.0513(18) 0.5770(18) 0.1482(12) 0.068(7) Uani 1 1 d . U
O1 O 0.6099(11) 0.7197(11) 0.3951(7) 0.059(5) Uani 1 1 d . .
O2 O 0.4626(10) 0.8704(10) 0.4774(6) 0.047(4) Uani 1 1 d . .
O3 O 0.4263(12) 0.6352(11) 0.4659(6) 0.059(5) Uani 1 1 d . .
O4 O 0.2480(13) 0.4083(10) 0.4735(6) 0.061(5) Uani 1 1 d . U
O5 O 0.3157(11) 0.3921(10) 0.3374(5) 0.049(4) Uani 1 1 d . .
O6 O 0.2370(10) 0.3990(9) 0.2481(5) 0.043(3) Uani 1 1 d . .
O7 O 0.0216(10) 0.4733(9) 0.2564(6) 0.049(4) Uani 1 1 d . .
O8 O 0.1246(13) 1.0096(11) 0.4823(7) 0.068(5) Uani 1 1 d . U
O9 O 0.2217(13) 1.1258(10) 0.3563(6) 0.062(5) Uani 1 1 d . U
O10 O 0.1907(12) 1.1636(10) 0.2565(5) 0.056(4) Uani 1 1 d . U
O11 O 0.5438(12) 1.0966(12) 0.1199(6) 0.060(5) Uani 1 1 d . .
O12 O -0.0734(9) 1.0092(9) 0.2732(5) 0.040(3) Uani 1 1 d . .
O13 O 0.0352(10) 1.1081(10) 0.1866(5) 0.047(4) Uani 1 1 d . .
O14 O 0.2600(14) 1.1814(12) 0.1165(6) 0.072(6) Uani 1 1 d . U
O15 O -0.1545(9) 0.8005(9) 0.2746(5) 0.042(3) Uani 1 1 d . .
O16 O -0.1171(9) 0.7582(11) 0.1743(5) 0.049(4) Uani 1 1 d . .
O17 O 0.4552(13) 0.5862(12) 0.0361(6) 0.065(5) Uani 1 1 d . .
O18 O -0.0616(11) 0.5660(12) 0.4837(6) 0.062(5) Uani 1 1 d . .
O19 O 0.5697(9) 0.5771(10) 0.1578(5) 0.044(4) Uani 1 1 d . .
O20 O 0.5105(11) 0.4837(9) 0.2603(5) 0.048(4) Uani 1 1 d . .
O21 O 0.6537(10) 0.8198(9) 0.2613(5) 0.044(4) Uani 1 1 d . .
O22 O 0.6542(10) 0.7803(10) 0.1584(5) 0.046(4) Uani 1 1 d . .
O23 O 0.4880(13) 0.4856(12) 0.4014(7) 0.067(5) Uani 1 1 d . U
O24 O 0.1486(13) 0.6008(12) 0.5387(6) 0.067(5) Uani 1 1 d . .
O25 O 0.2317(14) 0.8195(12) 0.5360(6) 0.072(5) Uani 1 1 d . U
O26 O -0.0249(12) 0.8045(12) 0.4723(6) 0.066(5) Uani 1 1 d . .
O27 O -0.0360(10) 1.0160(10) 0.4089(5) 0.051(4) Uani 1 1 d . .
O28 O -0.1651(11) 0.7108(11) 0.4051(6) 0.059(5) Uani 1 1 d . .
O29 O 0.0868(15) 1.0876(14) 0.0474(7) 0.089(7) Uani 1 1 d . U
O30 O 0.2061(14) 0.9335(13) -0.0133(7) 0.077(6) Uani 1 1 d . U
O31 O 0.6089(12) 0.9472(12) 0.0449(6) 0.066(5) Uani 1 1 d . U
O32 O 0.2904(12) 0.4540(9) 0.1116(6) 0.054(4) Uani 1 1 d . .
O33 O -0.0817(10) 0.5312(10) 0.3487(5) 0.049(4) Uani 1 1 d . .
O34 O 0.3879(13) 1.0640(11) 0.0554(6) 0.065(5) Uani 1 1 d . .
O35 O 0.5803(9) 1.0002(9) 0.2476(5) 0.039(3) Uani 1 1 d . .
O36 O 0.4860(9) 1.0294(9) 0.3500(5) 0.040(3) Uani 1 1 d . .
O37 O 0.2161(12) 0.6284(11) 0.0508(6) 0.061(5) Uani 1 1 d . U
O38 O 0.0024(15) 0.7817(19) 0.0412(8) 0.107(8) Uani 1 1 d . U
O39 O 0.4175(14) 0.8253(13) -0.0212(6) 0.074(6) Uani 1 1 d . U
O40 O 0.0289(13) 0.5476(14) 0.1189(8) 0.081(6) Uani 1 1 d . U
N1 N 0.7467(12) 0.5825(10) 0.2651(7) 0.043(4) Uani 1 1 d . .
C101 C 0.7207(15) 0.6130(14) 0.3127(8) 0.048(5) Uani 1 1 d . .
H10A H 0.6590 0.6039 0.3231 0.072 Uiso 1 1 calc R U
H10B H 0.7524 0.5830 0.3367 0.072 Uiso 1 1 calc R U
H10C H 0.7339 0.6718 0.3088 0.072 Uiso 1 1 calc R U
C102 C 0.8392(15) 0.5973(16) 0.2509(10) 0.058(6) Uani 1 1 d . .
H10D H 0.8700 0.5677 0.2755 0.087 Uiso 1 1 calc R U
H10E H 0.8580 0.5779 0.2202 0.087 Uiso 1 1 calc R U
H10F H 0.8514 0.6563 0.2473 0.087 Uiso 1 1 calc R U
C103 C 0.7016(15) 0.6283(16) 0.2270(9) 0.052(6) Uani 1 1 d . .
H10G H 0.6396 0.6191 0.2360 0.079 Uiso 1 1 calc R U
H10H H 0.7144 0.6871 0.2236 0.079 Uiso 1 1 calc R U
H10I H 0.7211 0.6087 0.1965 0.079 Uiso 1 1 calc R U
C104 C 0.7302(16) 0.4901(13) 0.2729(8) 0.046(5) Uani 1 1 d . .
H10J H 0.7606 0.4638 0.2990 0.055 Uiso 1 1 calc R U
H10K H 0.6680 0.4795 0.2834 0.055 Uiso 1 1 calc R U
C105 C 0.7588(17) 0.4502(14) 0.2284(9) 0.053(6) Uani 1 1 d . .
C106 C 0.8445(15) 0.4223(15) 0.2214(10) 0.055(6) Uani 1 1 d . .
H106 H 0.8833 0.4304 0.2426 0.066 Uiso 1 1 calc R U
C107 C 0.8699(16) 0.3813(18) 0.1810(12) 0.071(9) Uani 1 1 d . .
H107 H 0.9272 0.3628 0.1748 0.085 Uiso 1 1 calc R U
C108 C 0.816(2) 0.369(2) 0.1522(13) 0.081(9) Uani 1 1 d . U
H108 H 0.8340 0.3426 0.1251 0.098 Uiso 1 1 calc R U
C109 C 0.730(2) 0.3950(19) 0.1624(12) 0.074(9) Uani 1 1 d . .
H109 H 0.6898 0.3821 0.1432 0.089 Uiso 1 1 calc R U
C110 C 0.7049(15) 0.4372(16) 0.1980(9) 0.054(6) Uani 1 1 d . .
H110 H 0.6484 0.4583 0.2020 0.065 Uiso 1 1 calc R U
N2 N 0.4558(12) 0.2415(11) 0.2703(6) 0.044(4) Uani 1 1 d . .
C201 C 0.484(2) 0.1659(16) 0.2534(11) 0.077(9) Uani 1 1 d . U
H20A H 0.4346 0.1301 0.2547 0.116 Uiso 1 1 calc R U
H20B H 0.5136 0.1783 0.2202 0.116 Uiso 1 1 calc R U
H20C H 0.5239 0.1381 0.2737 0.116 Uiso 1 1 calc R U
C202 C 0.407(2) 0.2186(19) 0.3209(9) 0.075(9) Uani 1 1 d . .
H20D H 0.3866 0.2687 0.3335 0.112 Uiso 1 1 calc R U
H20E H 0.3576 0.1835 0.3201 0.112 Uiso 1 1 calc R U
H20F H 0.4448 0.1890 0.3417 0.112 Uiso 1 1 calc R U
C203 C 0.533(2) 0.291(2) 0.2673(15) 0.113(14) Uani 1 1 d . U
H20G H 0.5177 0.3436 0.2784 0.170 Uiso 1 1 calc R U
H20H H 0.5723 0.2617 0.2875 0.170 Uiso 1 1 calc R U
H20I H 0.5621 0.3020 0.2339 0.170 Uiso 1 1 calc R U
C204 C 0.3944(16) 0.294(2) 0.2408(8) 0.066(8) Uani 1 1 d . .
H20J H 0.3393 0.2639 0.2444 0.080 Uiso 1 1 calc R U
H20K H 0.3825 0.3458 0.2539 0.080 Uiso 1 1 calc R U
C205 C 0.4301(14) 0.3138(14) 0.1883(8) 0.044(5) Uani 1 1 d . .
C206 C 0.4266(19) 0.2602(19) 0.1569(10) 0.068(8) Uani 1 1 d . .
H206 H 0.4008 0.2078 0.1688 0.082 Uiso 1 1 calc R U
C207 C 0.458(2) 0.2777(16) 0.1089(10) 0.066(7) Uani 1 1 d . U
H207 H 0.4502 0.2391 0.0884 0.080 Uiso 1 1 calc R U
C208 C 0.5009(18) 0.3480(17) 0.0904(9) 0.061(7) Uani 1 1 d . .
H208 H 0.5272 0.3580 0.0577 0.073 Uiso 1 1 calc R U
C209 C 0.5052(16) 0.4054(15) 0.1204(9) 0.053(6) Uani 1 1 d . .
H209 H 0.5299 0.4581 0.1081 0.064 Uiso 1 1 calc R U
C210 C 0.4722(15) 0.3847(15) 0.1695(9) 0.051(6) Uani 1 1 d . .
H210 H 0.4801 0.4227 0.1904 0.061 Uiso 1 1 calc R U
N3 N 0.2723(11) 0.0224(11) 0.6293(6) 0.040(4) Uani 1 1 d . .
C301 C 0.2330(13) -0.0435(13) 0.6103(8) 0.041(5) Uani 1 1 d . .
H30A H 0.2159 -0.0214 0.5792 0.061 Uiso 1 1 calc R U
H30B H 0.2746 -0.0874 0.6060 0.061 Uiso 1 1 calc R U
H30C H 0.1825 -0.0655 0.6328 0.061 Uiso 1 1 calc R U
C302 C 0.2985(14) -0.0088(16) 0.6755(7) 0.048(6) Uani 1 1 d . .
H30D H 0.3244 0.0359 0.6876 0.073 Uiso 1 1 calc R U
H30E H 0.2482 -0.0307 0.6984 0.073 Uiso 1 1 calc R U
H30F H 0.3404 -0.0526 0.6716 0.073 Uiso 1 1 calc R U
C303 C 0.2111(14) 0.0922(16) 0.6342(9) 0.055(6) Uani 1 1 d . .
H30G H 0.1939 0.1127 0.6030 0.083 Uiso 1 1 calc R U
H30H H 0.1602 0.0729 0.6573 0.083 Uiso 1 1 calc R U
H30I H 0.2392 0.1365 0.6455 0.083 Uiso 1 1 calc R U
C304 C 0.3534(14) 0.0535(15) 0.5943(7) 0.046(5) Uani 1 1 d . .
H30J H 0.3802 0.0972 0.6075 0.055 Uiso 1 1 calc R U
H30K H 0.3945 0.0077 0.5931 0.055 Uiso 1 1 calc R U
C305 C 0.3402(14) 0.0870(14) 0.5437(8) 0.042(5) Uani 1 1 d . .
C306 C 0.3521(15) 0.0401(16) 0.5080(8) 0.049(5) Uani 1 1 d . .
H306 H 0.3693 -0.0153 0.5153 0.058 Uiso 1 1 calc R U
C307 C 0.3401(15) 0.0698(17) 0.4624(8) 0.052(6) Uani 1 1 d . .
H307 H 0.3489 0.0352 0.4385 0.063 Uiso 1 1 calc R U
C308 C 0.317(2) 0.145(2) 0.4514(10) 0.070(8) Uani 1 1 d . .
H308 H 0.3088 0.1647 0.4194 0.084 Uiso 1 1 calc R U
C309 C 0.3036(16) 0.1982(15) 0.4862(10) 0.056(6) Uani 1 1 d . .
H309 H 0.2891 0.2540 0.4772 0.067 Uiso 1 1 calc R U
C310 C 0.3114(16) 0.1699(14) 0.5311(8) 0.051(6) Uani 1 1 d . .
H310 H 0.2982 0.2040 0.5551 0.061 Uiso 1 1 calc R U
N4 N 0.7993(10) -0.0064(12) 0.1567(6) 0.040(4) Uani 1 1 d . .
C401 C 0.7199(16) -0.0180(13) 0.1363(9) 0.050(6) Uani 1 1 d . .
H40A H 0.7202 0.0209 0.1065 0.075 Uiso 1 1 calc R U
H40B H 0.7174 -0.0742 0.1294 0.075 Uiso 1 1 calc R U
H40C H 0.6696 -0.0081 0.1594 0.075 Uiso 1 1 calc R U
C402 C 0.7999(17) -0.0642(16) 0.2014(9) 0.055(6) Uani 1 1 d . .
H40D H 0.7494 -0.0550 0.2245 0.083 Uiso 1 1 calc R U
H40E H 0.7986 -0.1206 0.1946 0.083 Uiso 1 1 calc R U
H40F H 0.8520 -0.0554 0.2147 0.083 Uiso 1 1 calc R U
C403 C 0.8763(17) -0.0216(13) 0.1223(10) 0.058(7) Uani 1 1 d . .
H40G H 0.8770 0.0164 0.0922 0.087 Uiso 1 1 calc R U
H40H H 0.9281 -0.0130 0.1360 0.087 Uiso 1 1 calc R U
H40I H 0.8747 -0.0783 0.1159 0.087 Uiso 1 1 calc R U
C404 C 0.8031(16) 0.0813(15) 0.1694(8) 0.050(6) Uani 1 1 d . .
H40J H 0.7502 0.0905 0.1915 0.060 Uiso 1 1 calc R U
H40K H 0.8523 0.0850 0.1867 0.060 Uiso 1 1 calc R U
C405 C 0.8116(16) 0.1473(15) 0.1276(9) 0.052(6) Uani 1 1 d . .
C406 C 0.8931(17) 0.1771(14) 0.1049(9) 0.055(6) Uani 1 1 d . .
H406 H 0.9415 0.1551 0.1185 0.066 Uiso 1 1 calc R U
C407 C 0.908(2) 0.2347(17) 0.0654(9) 0.064(7) Uani 1 1 d . .
H407 H 0.9646 0.2521 0.0515 0.077 Uiso 1 1 calc R U
C408 C 0.843(2) 0.2652(19) 0.0471(12) 0.075(8) Uani 1 1 d . U
H408 H 0.8541 0.3044 0.0187 0.090 Uiso 1 1 calc R U
C409 C 0.757(2) 0.2460(18) 0.0651(12) 0.074(8) Uani 1 1 d . U
H409 H 0.7120 0.2705 0.0497 0.089 Uiso 1 1 calc R U
C410 C 0.740(2) 0.1847(18) 0.1103(13) 0.079(9) Uani 1 1 d . U
H410 H 0.6834 0.1718 0.1263 0.095 Uiso 1 1 calc R U
N5 N -0.0651(15) 0.7072(13) 0.6228(8) 0.063(6) Uani 1 1 d . .
C501 C -0.1129(17) 0.6959(17) 0.6705(9) 0.058(6) Uani 1 1 d . .
H50A H -0.1459 0.7454 0.6755 0.086 Uiso 1 1 calc R U
H50B H -0.1521 0.6488 0.6746 0.086 Uiso 1 1 calc R U
H50C H -0.0731 0.6857 0.6940 0.086 Uiso 1 1 calc R U
C502 C -0.127(2) 0.7219(17) 0.5872(10) 0.076(9) Uani 1 1 d . U
H50D H -0.1598 0.7716 0.5919 0.114 Uiso 1 1 calc R U
H50E H -0.0949 0.7289 0.5546 0.114 Uiso 1 1 calc R U
H50F H -0.1661 0.6747 0.5919 0.114 Uiso 1 1 calc R U
C503 C -0.017(2) 0.635(2) 0.6159(16) 0.103(12) Uani 1 1 d . U
H50G H 0.0154 0.6424 0.5835 0.155 Uiso 1 1 calc R U
H50H H 0.0223 0.6250 0.6395 0.155 Uiso 1 1 calc R U
H50I H -0.0566 0.5881 0.6201 0.155 Uiso 1 1 calc R U
C504 C -0.005(2) 0.7785(16) 0.6167(11) 0.072(8) Uani 1 1 d . .
H50J H -0.0391 0.8289 0.6186 0.086 Uiso 1 1 calc R U
H50K H 0.0288 0.7842 0.5840 0.086 Uiso 1 1 calc R U
C505 C 0.058(2) 0.7743(14) 0.6525(10) 0.069(8) Uani 1 1 d . .
C506 C 0.0391(18) 0.8055(15) 0.6939(11) 0.066(8) Uani 1 1 d . .
H506 H -0.0155 0.8294 0.7013 0.079 Uiso 1 1 calc R U
C507 C 0.098(2) 0.8036(16) 0.7262(12) 0.071(8) Uani 1 1 d . .
H507 H 0.0838 0.8289 0.7540 0.085 Uiso 1 1 calc R U
C508 C 0.176(2) 0.766(2) 0.7183(14) 0.085(9) Uani 1 1 d . U
H508 H 0.2145 0.7587 0.7412 0.102 Uiso 1 1 calc R U
C509 C 0.1949(19) 0.7381(17) 0.6729(11) 0.069(8) Uani 1 1 d . .
H509 H 0.2512 0.7187 0.6640 0.082 Uiso 1 1 calc R U
C510 C 0.1395(19) 0.7374(17) 0.6420(11) 0.068(8) Uani 1 1 d . .
H510 H 0.1540 0.7131 0.6138 0.082 Uiso 1 1 calc R U
N6 N 0.7406(15) 0.6697(15) 0.0411(9) 0.068(6) Uani 1 1 d . .
C601 C 0.655(2) 0.697(2) 0.0510(11) 0.076(7) Uani 1 1 d . U
H60A H 0.6516 0.7362 0.0744 0.091 Uiso 1 1 calc R U
H60B H 0.6166 0.6500 0.0655 0.091 Uiso 1 1 calc R U
C602 C 0.623(2) 0.742(2) 0.0034(11) 0.078(7) Uani 1 1 d . U
H60C H 0.5636 0.7601 0.0111 0.117 Uiso 1 1 calc R U
H60D H 0.6598 0.7892 -0.0107 0.117 Uiso 1 1 calc R U
H60E H 0.6248 0.7031 -0.0196 0.117 Uiso 1 1 calc R U
C603 C 0.8032(19) 0.7415(18) 0.0203(11) 0.070(8) Uani 1 1 d . .
H60F H 0.8625 0.7207 0.0158 0.084 Uiso 1 1 calc R U
H60G H 0.7898 0.7671 -0.0114 0.084 Uiso 1 1 calc R U
C604 C 0.797(2) 0.802(2) 0.0522(14) 0.094(11) Uani 1 1 d . U
H60H H 0.8372 0.8477 0.0384 0.140 Uiso 1 1 calc R U
H60I H 0.7383 0.8236 0.0563 0.140 Uiso 1 1 calc R U
H60J H 0.8109 0.7773 0.0834 0.140 Uiso 1 1 calc R U
C605 C 0.7579(18) 0.6302(18) 0.0932(9) 0.064(7) Uani 1 1 d . .
H60K H 0.7468 0.6723 0.1146 0.076 Uiso 1 1 calc R U
H60L H 0.7162 0.5848 0.1057 0.076 Uiso 1 1 calc R U
C606 C 0.847(2) 0.597(2) 0.0959(14) 0.098(12) Uani 1 1 d . .
H60M H 0.8516 0.5745 0.1292 0.148 Uiso 1 1 calc R U
H60N H 0.8585 0.5544 0.0757 0.148 Uiso 1 1 calc R U
H60O H 0.8892 0.6422 0.0846 0.148 Uiso 1 1 calc R U
C607 C 0.761(2) 0.6115(19) 0.0074(12) 0.076(9) Uani 1 1 d . .
H60P H 0.8220 0.5959 0.0062 0.091 Uiso 1 1 calc R U
H60Q H 0.7531 0.6386 -0.0251 0.091 Uiso 1 1 calc R U
C608 C 0.7009(17) 0.5285(19) 0.0221(11) 0.074(9) Uani 1 1 d . .
H60R H 0.7168 0.4915 -0.0015 0.112 Uiso 1 1 calc R U
H60S H 0.7094 0.5009 0.0539 0.112 Uiso 1 1 calc R U
H60T H 0.6405 0.5435 0.0226 0.112 Uiso 1 1 calc R U
N7 N 0.3110(19) 0.5930(16) 0.6092(10) 0.079(7) Uani 1 1 d . .
C701 C 0.311(2) 0.546(2) 0.5867(11) 0.081(9) Uani 1 1 d . .
C702 C 0.323(3) 0.478(2) 0.5535(13) 0.095(11) Uani 1 1 d . .
H70A H 0.2666 0.4597 0.5485 0.142 Uiso 1 1 calc R U
H70B H 0.3564 0.5009 0.5225 0.142 Uiso 1 1 calc R U
H70C H 0.3533 0.4315 0.5687 0.142 Uiso 1 1 calc R U
N8 N 0.4050(15) 0.8244(14) 0.6166(9) 0.065(6) Uani 1 1 d . .
C801 C 0.4331(18) 0.777(2) 0.5924(12) 0.069(8) Uani 1 1 d . .
C802 C 0.474(2) 0.7183(17) 0.5630(11) 0.077(9) Uani 1 1 d . U
H80A H 0.5157 0.7472 0.5369 0.116 Uiso 1 1 calc R U
H80B H 0.4305 0.6915 0.5495 0.116 Uiso 1 1 calc R U
H80C H 0.5038 0.6768 0.5828 0.116 Uiso 1 1 calc R U
N9 N 0.0904(17) 0.333(2) 0.0919(14) 0.102(10) Uani 1 1 d . .
C901 C 0.1045(18) 0.326(2) 0.1292(11) 0.079(10) Uani 1 1 d . .
C902 C 0.1199(18) 0.320(2) 0.1793(13) 0.080(10) Uani 1 1 d . .
H90A H 0.1767 0.2970 0.1822 0.120 Uiso 1 1 calc R U
H90B H 0.0759 0.2849 0.2005 0.120 Uiso 1 1 calc R U
H90C H 0.1174 0.3753 0.1886 0.120 Uiso 1 1 calc R U

loop_
_atom_site_aniso_label
_atom_site_aniso_U_11
_atom_site_aniso_U_22
_atom_site_aniso_U_33
_atom_site_aniso_U_23
_atom_site_aniso_U_13
_atom_site_aniso_U_12
Pt1 0.0356(4) 0.0325(4) 0.0205(3) -0.0059(3) -0.0016(3) -0.0028(3)
Pt2 0.0350(4) 0.0335(4) 0.0209(3) -0.0069(3) -0.0021(3) -0.0022(3)
Pt3 0.0347(4) 0.0320(4) 0.0198(3) -0.0071(3) -0.0029(3) -0.0012(3)
Pt4 0.0359(4) 0.0355(4) 0.0212(3) -0.0064(3) -0.0047(3) -0.0012(3)
Pt5 0.0356(4) 0.0318(4) 0.0214(3) -0.0064(3) -0.0037(3) -0.0008(3)
Pt6 0.0335(4) 0.0321(4) 0.0213(3) -0.0073(3) -0.0020(3) -0.0014(3)
Pt7 0.0379(4) 0.0348(4) 0.0219(3) -0.0067(3) -0.0037(3) -0.0004(3)
Pt8 0.0340(4) 0.0343(4) 0.0222(3) -0.0071(3) -0.0030(3) -0.0024(3)
Pt9 0.0390(4) 0.0333(4) 0.0251(4) -0.0079(3) -0.0043(3) -0.0004(3)
Pt10 0.0386(4) 0.0334(4) 0.0238(4) -0.0089(3) -0.0023(3) -0.0008(3)
Pt11 0.0400(4) 0.0358(4) 0.0220(4) -0.0059(3) -0.0036(3) -0.0022(3)
Pt12 0.0345(4) 0.0337(4) 0.0228(3) -0.0073(3) -0.0033(3) -0.0013(3)
Pt13 0.0363(4) 0.0343(4) 0.0214(3) -0.0063(3) -0.0035(3) -0.0028(3)
Pt14 0.0361(4) 0.0374(4) 0.0262(4) -0.0079(3) -0.0021(3) -0.0041(3)
Pt15 0.0383(4) 0.0370(4) 0.0261(4) -0.0043(3) -0.0008(3) -0.0042(3)
Pt16 0.0380(4) 0.0349(4) 0.0260(4) -0.0049(3) -0.0026(3) -0.0005(3)
Pt17 0.0343(4) 0.0357(4) 0.0230(4) -0.0077(3) -0.0020(3) -0.0036(3)
Pt18 0.0372(4) 0.0362(4) 0.0265(4) -0.0084(3) -0.0028(3) 0.0000(3)
Pt19 0.0379(4) 0.0356(4) 0.0247(4) -0.0054(3) -0.0024(3) 0.0002(3)
Pt20 0.0418(4) 0.0354(4) 0.0226(4) -0.0065(3) -0.0012(3) -0.0027(3)
Pt21 0.0367(4) 0.0398(4) 0.0253(4) -0.0083(3) -0.0040(3) -0.0038(3)
Pt22 0.0415(4) 0.0333(4) 0.0256(4) -0.0079(3) -0.0052(3) 0.0012(3)
Pt23 0.0379(4) 0.0424(4) 0.0239(4) -0.0063(3) -0.0008(3) -0.0030(3)
Pt24 0.0366(4) 0.0368(4) 0.0224(4) -0.0073(3) -0.0017(3) -0.0008(3)
Pt25 0.0362(4) 0.0374(4) 0.0268(4) -0.0069(3) -0.0024(3) -0.0018(3)
Pt26 0.0438(4) 0.0357(4) 0.0245(4) -0.0098(3) -0.0019(3) 0.0009(3)
Pt27 0.0416(4) 0.0376(4) 0.0233(4) -0.0080(3) -0.0027(3) -0.0027(3)
Pt28 0.0373(4) 0.0350(4) 0.0252(4) -0.0085(3) -0.0050(3) -0.0011(3)
Pt29 0.0381(4) 0.0323(4) 0.0242(4) -0.0072(3) -0.0031(3) 0.0003(3)
Pt30 0.0413(4) 0.0424(4) 0.0230(4) -0.0067(3) -0.0056(3) -0.0008(3)
Pt31 0.0438(4) 0.0396(4) 0.0245(4) -0.0101(3) -0.0013(3) 0.0008(3)
Pt32 0.0411(4) 0.0359(4) 0.0224(4) -0.0064(3) -0.0057(3) -0.0039(3)
Pt33 0.0393(4) 0.0379(4) 0.0234(4) -0.0083(3) -0.0038(3) -0.0035(3)
Pt34 0.0374(4) 0.0354(4) 0.0234(4) -0.0067(3) -0.0025(3) -0.0031(3)
Pt35 0.0446(4) 0.0425(4) 0.0263(4) -0.0031(3) -0.0031(3) 0.0037(3)
Pt36 0.0409(4) 0.0370(4) 0.0270(4) -0.0100(3) -0.0023(3) -0.0030(3)
Pt37 0.0469(4) 0.0340(4) 0.0259(4) -0.0058(3) -0.0039(3) 0.0008(3)
Pt38 0.0416(4) 0.0396(4) 0.0218(4) -0.0067(3) -0.0030(3) -0.0027(3)
Pt39 0.0397(4) 0.0543(5) 0.0268(4) -0.0091(3) -0.0066(3) -0.0055(3)
Pt40 0.0410(4) 0.0434(4) 0.0311(4) -0.0093(3) -0.0041(3) -0.0051(3)
C1 0.044(12) 0.044(12) 0.035(12) 0.002(9) -0.004(10) 0.003(9)
C2 0.050(11) 0.038(11) 0.012(9) -0.002(7) 0.003(8) -0.010(9)
C3 0.045(11) 0.017(8) 0.047(13) -0.004(8) 0.006(10) -0.001(8)
C4 0.074(15) 0.025(9) 0.021(10) 0.003(8) -0.011(10) -0.008(9)
C5 0.038(11) 0.055(13) 0.022(10) -0.009(9) 0.011(8) -0.002(9)
C6 0.062(13) 0.036(11) 0.029(10) -0.023(9) -0.011(9) 0.006(9)
C7 0.042(11) 0.042(12) 0.045(13) -0.007(10) -0.014(10) -0.005(9)
C8 0.063(13) 0.037(10) 0.013(9) -0.014(8) 0.005(9) -0.006(9)
C9 0.051(12) 0.037(11) 0.031(11) -0.012(8) -0.016(9) 0.010(9)
C10 0.046(11) 0.039(11) 0.032(11) -0.013(9) -0.015(9) 0.012(9)
C11 0.042(11) 0.055(13) 0.015(9) -0.010(9) 0.000(8) 0.007(10)
C12 0.048(12) 0.048(12) 0.026(10) -0.016(9) -0.006(9) 0.004(9)
C13 0.041(11) 0.042(12) 0.040(12) -0.020(9) -0.007(9) -0.004(9)
C14 0.032(10) 0.059(14) 0.034(12) -0.014(10) -0.002(9) -0.004(9)
C15 0.031(10) 0.048(12) 0.021(9) 0.005(8) 0.000(8) 0.000(8)
C16 0.059(14) 0.036(11) 0.041(13) 0.001(9) 0.008(11) -0.005(10)
C17 0.080(17) 0.036(11) 0.027(11) -0.002(9) 0.003(11) 0.011(11)
C18 0.048(12) 0.039(11) 0.042(13) -0.002(9) -0.002(10) 0.000(9)
C19 0.049(12) 0.042(11) 0.025(10) -0.011(8) -0.007(9) -0.009(9)
C20 0.036(10) 0.029(9) 0.032(10) -0.009(8) 0.004(8) 0.003(8)
C21 0.051(12) 0.033(10) 0.018(9) -0.003(7) -0.019(8) -0.005(8)
C22 0.032(10) 0.046(12) 0.032(11) -0.008(9) -0.004(8) 0.002(8)
C23 0.061(12) 0.055(12) 0.043(11) -0.021(10) -0.008(10) -0.017(10)
C24 0.068(15) 0.049(13) 0.020(10) -0.010(9) -0.005(10) 0.001(11)
C25 0.080(17) 0.060(15) 0.023(11) -0.009(10) -0.002(11) 0.005(13)
C26 0.067(15) 0.035(11) 0.038(12) -0.007(9) -0.011(11) -0.002(10)
C27 0.036(7) 0.040(8) 0.029(8) 0.000(7) 0.013(6) -0.014(6)
C28 0.064(15) 0.032(11) 0.031(11) 0.000(9) -0.001(11) 0.000(10)
C29 0.061(12) 0.060(12) 0.048(12) -0.019(10) -0.004(10) 0.023(10)
C30 0.051(8) 0.047(8) 0.028(8) -0.004(7) -0.008(7) 0.003(7)
C31 0.043(12) 0.057(13) 0.031(11) -0.007(10) -0.015(10) -0.001(10)
C32 0.059(13) 0.032(10) 0.035(12) -0.008(9) 0.002(10) -0.012(9)
C33 0.054(13) 0.045(12) 0.030(11) -0.006(9) 0.020(10) -0.006(10)
C34 0.046(12) 0.057(13) 0.023(10) -0.014(10) -0.004(9) -0.009(10)
C35 0.033(10) 0.071(15) 0.012(9) -0.003(9) 0.001(8) -0.002(10)
C36 0.031(10) 0.060(13) 0.019(9) 0.001(9) -0.004(8) -0.019(9)
C37 0.049(13) 0.046(13) 0.060(16) -0.010(11) -0.026(12) 0.000(10)
C38 0.058(13) 0.099(16) 0.033(11) -0.005(11) -0.008(10) -0.003(12)
C39 0.074(16) 0.069(16) 0.016(10) -0.009(10) 0.009(10) -0.020(13)
C40 0.060(13) 0.067(14) 0.077(15) -0.008(12) -0.012(12) -0.026(11)
O1 0.064(11) 0.056(10) 0.067(12) -0.017(9) -0.030(10) -0.001(8)
O2 0.056(9) 0.050(9) 0.037(9) -0.010(7) -0.008(7) -0.001(7)
O3 0.084(12) 0.065(11) 0.031(9) -0.005(8) -0.020(8) 0.018(9)
O4 0.100(13) 0.048(9) 0.033(9) -0.011(7) 0.001(9) 0.010(9)
O5 0.066(10) 0.047(9) 0.037(9) -0.009(7) -0.007(8) -0.006(8)
O6 0.057(9) 0.050(9) 0.021(7) -0.010(6) 0.000(6) -0.008(7)
O7 0.057(10) 0.040(9) 0.050(10) 0.000(7) -0.013(8) -0.006(7)
O8 0.093(13) 0.061(11) 0.056(11) -0.033(9) -0.002(10) 0.019(10)
O9 0.110(14) 0.037(8) 0.047(10) -0.018(7) -0.023(9) 0.005(9)
O10 0.087(12) 0.060(10) 0.017(7) 0.001(7) -0.007(7) 0.018(9)
O11 0.066(11) 0.071(12) 0.037(9) 0.005(9) 0.001(8) -0.007(9)
O12 0.034(7) 0.046(8) 0.036(8) 0.004(6) -0.006(6) -0.003(6)
O13 0.047(9) 0.056(10) 0.037(9) -0.006(7) -0.005(7) -0.003(7)
O14 0.100(14) 0.065(11) 0.036(9) 0.018(9) 0.011(9) 0.001(10)
O15 0.051(9) 0.055(9) 0.020(7) -0.009(6) -0.005(6) -0.001(7)
O16 0.028(7) 0.086(12) 0.032(8) -0.017(8) 0.007(6) -0.013(7)
O17 0.089(13) 0.065(11) 0.037(10) -0.008(9) -0.003(9) 0.013(10)
O18 0.054(10) 0.087(13) 0.039(9) -0.008(9) 0.013(8) 0.007(9)
O19 0.036(8) 0.063(10) 0.029(8) -0.004(7) 0.003(6) 0.004(7)
O20 0.080(11) 0.040(8) 0.028(8) -0.010(6) -0.021(7) 0.012(8)
O21 0.052(9) 0.055(9) 0.029(8) -0.009(7) -0.012(7) -0.011(7)
O22 0.053(9) 0.052(9) 0.029(8) -0.002(7) 0.004(7) 0.002(7)
O23 0.089(13) 0.064(11) 0.050(11) 0.007(9) -0.029(10) 0.009(10)
O24 0.082(13) 0.083(13) 0.036(10) -0.019(9) -0.003(9) 0.012(10)
O25 0.113(15) 0.077(12) 0.027(9) -0.019(8) -0.006(9) -0.012(11)
O26 0.074(12) 0.073(12) 0.046(10) -0.018(9) 0.011(9) 0.003(10)
O27 0.060(10) 0.063(10) 0.031(8) -0.021(7) 0.003(7) 0.009(8)
O28 0.047(9) 0.067(11) 0.053(11) 0.003(9) 0.014(8) 0.003(8)
O29 0.122(17) 0.085(14) 0.046(11) 0.008(10) 0.002(11) 0.053(13)
O30 0.103(15) 0.077(13) 0.047(11) 0.011(10) -0.019(10) 0.001(11)
O31 0.067(11) 0.084(13) 0.036(9) -0.004(9) 0.022(8) -0.024(10)
O32 0.084(12) 0.036(8) 0.044(9) -0.018(7) -0.006(8) -0.011(8)
O33 0.054(9) 0.058(10) 0.034(8) -0.012(7) 0.004(7) -0.009(8)
O34 0.089(14) 0.052(10) 0.044(10) 0.009(8) -0.002(10) -0.009(9)
O35 0.046(8) 0.052(9) 0.019(7) -0.008(6) 0.000(6) -0.004(6)
O36 0.041(8) 0.045(8) 0.035(8) -0.004(6) -0.009(6) -0.012(6)
O37 0.089(12) 0.067(11) 0.044(9) -0.035(8) -0.036(9) 0.006(9)
O38 0.088(15) 0.19(2) 0.045(12) -0.022(14) -0.006(11) -0.043(15)
O39 0.106(15) 0.084(13) 0.027(9) -0.001(9) 0.001(9) 0.002(11)
O40 0.073(12) 0.093(14) 0.092(15) -0.047(12) -0.028(11) -0.006(11)
N1 0.052(11) 0.033(9) 0.041(10) 0.002(8) -0.004(8) 0.001(8)
C101 0.050(13) 0.042(12) 0.048(14) -0.009(10) 0.004(11) -0.003(10)
C102 0.054(14) 0.057(15) 0.069(18) -0.013(13) -0.023(13) 0.001(11)
C103 0.052(13) 0.060(15) 0.049(14) -0.017(12) -0.011(11) 0.010(11)
C104 0.066(15) 0.036(11) 0.031(11) 0.002(9) -0.004(10) -0.010(10)
C105 0.067(15) 0.033(11) 0.054(15) 0.001(10) -0.005(12) 0.000(10)
C106 0.041(12) 0.048(14) 0.077(18) -0.020(13) -0.002(12) 0.010(10)
C107 0.037(13) 0.077(19) 0.11(3) -0.042(18) -0.019(15) 0.008(12)
C108 0.077(15) 0.080(15) 0.093(17) -0.047(13) 0.004(13) -0.003(12)
C109 0.08(2) 0.08(2) 0.08(2) -0.029(17) -0.038(17) 0.027(16)
C110 0.041(12) 0.070(17) 0.054(15) -0.013(13) -0.008(11) 0.002(11)
N2 0.062(12) 0.047(10) 0.026(9) -0.008(8) -0.010(8) -0.002(9)
C201 0.12(2) 0.041(13) 0.065(17) 0.008(12) -0.008(16) 0.027(14)
C202 0.09(2) 0.08(2) 0.039(15) -0.004(14) 0.020(15) 0.007(17)
C203 0.12(2) 0.11(2) 0.12(3) 0.00(2) -0.07(2) -0.06(2)
C204 0.054(15) 0.12(2) 0.029(13) -0.013(14) -0.005(11) 0.024(15)
C205 0.048(12) 0.054(13) 0.030(11) 0.007(10) -0.014(10) -0.004(10)
C206 0.08(2) 0.074(19) 0.053(17) -0.016(14) -0.024(15) -0.010(15)
C207 0.100(16) 0.049(12) 0.062(14) -0.029(11) -0.029(12) 0.010(11)
C208 0.075(18) 0.067(17) 0.041(14) -0.016(12) -0.002(13) -0.001(14)
C209 0.063(15) 0.051(14) 0.042(14) 0.005(11) -0.009(12) -0.003(11)
C210 0.052(13) 0.051(14) 0.053(14) -0.023(11) -0.002(11) 0.004(11)
N3 0.038(9) 0.046(10) 0.038(10) -0.006(8) -0.011(8) -0.007(7)
C301 0.033(10) 0.042(11) 0.044(13) -0.002(9) 0.001(9) -0.004(8)
C302 0.043(12) 0.077(17) 0.024(11) -0.008(11) 0.000(9) -0.005(11)
C303 0.039(12) 0.066(16) 0.057(16) -0.010(13) 0.009(11) 0.002(11)
C304 0.049(12) 0.063(15) 0.027(11) -0.008(10) -0.010(9) 0.019(11)
C305 0.047(12) 0.052(13) 0.034(11) -0.024(10) -0.014(9) 0.010(10)
C306 0.049(13) 0.059(14) 0.035(12) -0.008(10) 0.002(10) -0.001(11)
C307 0.057(14) 0.073(17) 0.032(12) -0.006(11) -0.021(11) -0.014(12)
C308 0.09(2) 0.09(2) 0.041(15) -0.014(14) -0.023(14) 0.018(17)
C309 0.065(16) 0.039(12) 0.062(17) 0.001(11) -0.012(13) 0.005(11)
C310 0.066(15) 0.045(13) 0.038(13) -0.005(10) 0.000(11) 0.003(11)
N4 0.031(8) 0.057(11) 0.033(9) -0.010(8) -0.008(7) 0.003(8)
C401 0.068(15) 0.033(11) 0.052(14) -0.009(10) -0.013(12) -0.007(10)
C402 0.061(15) 0.058(15) 0.046(14) -0.007(12) -0.005(12) -0.013(12)
C403 0.076(17) 0.028(11) 0.073(18) -0.020(11) -0.011(14) 0.026(11)
C404 0.055(14) 0.059(14) 0.036(12) -0.022(11) 0.011(10) -0.005(11)
C405 0.060(15) 0.054(14) 0.054(15) -0.027(12) -0.024(12) 0.009(11)
C406 0.069(16) 0.042(13) 0.052(15) 0.007(11) -0.017(13) -0.001(11)
C407 0.10(2) 0.058(16) 0.044(15) -0.019(12) -0.024(15) 0.003(15)
C408 0.100(17) 0.067(14) 0.068(15) -0.021(12) -0.030(13) 0.003(13)
C409 0.093(16) 0.057(13) 0.080(16) -0.023(12) -0.025(13) -0.010(12)
C410 0.079(15) 0.056(13) 0.107(18) -0.019(13) -0.025(14) -0.005(12)
N5 0.074(15) 0.045(12) 0.063(15) -0.015(10) 0.015(12) -0.008(10)
C501 0.062(15) 0.068(17) 0.044(14) -0.008(12) -0.012(12) 0.005(13)
C502 0.13(2) 0.053(15) 0.044(14) -0.015(12) 0.006(16) -0.013(15)
C503 0.08(2) 0.08(2) 0.16(3) -0.05(2) 0.00(2) -0.001(16)
C504 0.09(2) 0.043(14) 0.067(19) 0.008(13) 0.017(17) -0.010(14)
C505 0.11(2) 0.026(11) 0.058(17) 0.006(11) 0.009(17) -0.004(13)
C506 0.065(16) 0.036(13) 0.09(2) -0.016(13) 0.017(15) 0.008(11)
C507 0.09(2) 0.041(14) 0.09(2) -0.027(14) -0.022(18) 0.005(13)
C508 0.075(15) 0.082(16) 0.100(18) -0.030(14) -0.006(14) -0.002(13)
C509 0.061(16) 0.062(17) 0.07(2) -0.013(15) 0.023(15) -0.004(13)
C510 0.073(18) 0.055(16) 0.064(19) -0.007(14) 0.026(15) -0.005(14)
N6 0.061(14) 0.077(16) 0.069(16) -0.035(13) 0.006(12) -0.011(12)
C601 0.076(16) 0.094(19) 0.060(14) -0.029(14) -0.002(12) -0.001(14)
C602 0.075(16) 0.091(19) 0.069(15) -0.023(14) 0.000(13) 0.004(14)
C603 0.071(18) 0.068(18) 0.066(19) 0.004(15) -0.008(15) -0.012(14)
C604 0.09(2) 0.08(2) 0.10(2) -0.018(18) 0.025(18) -0.006(17)
C605 0.075(18) 0.075(18) 0.036(14) -0.009(12) 0.007(13) -0.007(14)
C606 0.07(2) 0.10(3) 0.11(3) 0.01(2) 0.03(2) -0.005(18)
C607 0.070(18) 0.08(2) 0.08(2) -0.013(16) 0.009(16) 0.013(15)
C608 0.053(15) 0.09(2) 0.08(2) -0.049(18) 0.010(14) -0.003(14)
N7 0.11(2) 0.066(16) 0.069(17) -0.014(14) -0.026(15) -0.011(14)
C701 0.11(3) 0.09(2) 0.058(19) -0.021(17) -0.031(18) 0.010(19)
C702 0.13(3) 0.08(2) 0.09(3) 0.005(19) -0.05(2) 0.00(2)
N8 0.061(13) 0.060(14) 0.076(17) -0.016(12) -0.013(12) -0.002(11)
C801 0.057(16) 0.08(2) 0.07(2) -0.002(17) -0.020(15) 0.005(14)
C802 0.11(2) 0.050(15) 0.057(16) -0.003(13) 0.009(16) 0.015(15)
N9 0.058(16) 0.13(3) 0.12(3) -0.02(2) -0.007(18) -0.003(16)
C901 0.051(16) 0.14(3) 0.048(17) -0.010(19) -0.012(14) 0.025(17)
C902 0.057(17) 0.07(2) 0.11(3) 0.011(18) -0.031(17) 0.006(14)

loop_
_atom_type_symbol
_atom_type_description
_atom_type_scat_dispersion_real
_atom_type_scat_dispersion_imag
_atom_type_scat_source
C C 0.0033 0.0016 'International Tables Vol C Tables 4.2.6.8 and 6.1.1.4'
H H 0.0000 0.0000 'International Tables Vol C Tables 4.2.6.8 and 6.1.1.4'
N N 0.0061 0.0033 'International Tables Vol C Tables 4.2.6.8 and 6.1.1.4'
O O 0.0106 0.0060 'International Tables Vol C Tables 4.2.6.8 and 6.1.1.4'
Pt Pt -1.7033 8.3905 'International Tables Vol C Tables 4.2.6.8 and 6.1.1.4'

loop_
_geom_angle_atom_site_label_1
_geom_angle_atom_site_label_2
_geom_angle_atom_site_label_3
_geom_angle
Pt20 Pt1 Pt6 123.82(3)
Pt20 Pt1 Pt12 124.27(3)
Pt6 Pt1 Pt12 79.39(3)
Pt20 Pt1 Pt37 59.59(3)
Pt6 Pt1 Pt37 107.67(3)
Pt12 Pt1 Pt37 168.68(4)
Pt20 Pt1 Pt15 59.58(3)
Pt6 Pt1 Pt15 173.61(4)
Pt12 Pt1 Pt15 103.27(3)
Pt37 Pt1 Pt15 68.80(3)
Pt20 Pt1 Pt14 118.17(3)
Pt6 Pt1 Pt14 116.84(3)
Pt12 Pt1 Pt14 75.99(3)
Pt37 Pt1 Pt14 92.81(3)
Pt15 Pt1 Pt14 58.90(3)
Pt20 Pt1 Pt7 61.44(3)
Pt6 Pt1 Pt7 62.54(3)
Pt12 Pt1 Pt7 117.65(3)
Pt37 Pt1 Pt7 73.67(3)
Pt15 Pt1 Pt7 120.08(3)
Pt14 Pt1 Pt7 164.66(4)
Pt20 Pt1 Pt9 118.25(3)
Pt6 Pt1 Pt9 75.82(3)
Pt12 Pt1 Pt9 116.41(3)
Pt37 Pt1 Pt9 58.66(3)
Pt15 Pt1 Pt9 97.82(3)
Pt14 Pt1 Pt9 65.57(3)
Pt7 Pt1 Pt9 100.49(3)
Pt20 Pt1 Pt24 61.97(3)
Pt6 Pt1 Pt24 117.04(3)
Pt12 Pt1 Pt24 62.43(3)
Pt37 Pt1 Pt24 119.35(3)
Pt15 Pt1 Pt24 69.19(3)
Pt14 Pt1 Pt24 100.81(3)
Pt7 Pt1 Pt24 92.31(3)
Pt9 Pt1 Pt24 165.28(4)
Pt20 Pt1 Pt3 89.35(3)
Pt6 Pt1 Pt3 58.49(3)
Pt12 Pt1 Pt3 58.64(3)
Pt37 Pt1 Pt3 132.51(4)
Pt15 Pt1 Pt3 127.87(3)
Pt14 Pt1 Pt3 134.63(4)
Pt7 Pt1 Pt3 59.54(3)
Pt9 Pt1 Pt3 134.31(3)
Pt24 Pt1 Pt3 59.07(3)
Pt20 Pt1 Pt8 174.61(4)
Pt6 Pt1 Pt8 59.61(3)
Pt12 Pt1 Pt8 59.36(3)
Pt37 Pt1 Pt8 116.02(3)
Pt15 Pt1 Pt8 116.57(3)
Pt14 Pt1 Pt8 57.71(3)
Pt7 Pt1 Pt8 121.42(3)
Pt9 Pt1 Pt8 57.48(3)
Pt24 Pt1 Pt8 121.15(3)
Pt3 Pt1 Pt8 96.03(3)
Pt38 Pt2 Pt5 123.38(4)
Pt38 Pt2 Pt8 123.41(3)
Pt5 Pt2 Pt8 78.87(3)
Pt38 Pt2 Pt31 59.72(3)
Pt5 Pt2 Pt31 176.46(4)
Pt8 Pt2 Pt31 100.89(3)
Pt38 Pt2 Pt23 59.71(3)
Pt5 Pt2 Pt23 101.18(3)
Pt8 Pt2 Pt23 176.28(4)
Pt31 Pt2 Pt23 78.83(3)
Pt38 Pt2 Pt17 118.15(3)
Pt5 Pt2 Pt17 77.44(3)
Pt8 Pt2 Pt17 117.34(3)
Pt31 Pt2 Pt17 99.65(3)
Pt23 Pt2 Pt17 59.20(3)
Pt38 Pt2 Pt10 118.55(3)
Pt5 Pt2 Pt10 117.20(3)
Pt8 Pt2 Pt10 76.17(3)
Pt31 Pt2 Pt10 59.45(3)
Pt23 Pt2 Pt10 100.62(3)
Pt17 Pt2 Pt10 65.42(3)
Pt38 Pt2 Pt33 61.25(3)
Pt5 Pt2 Pt33 116.76(3)
Pt8 Pt2 Pt33 62.38(3)
Pt31 Pt2 Pt33 65.88(3)
Pt23 Pt2 Pt33 120.46(3)
Pt17 Pt2 Pt33 164.21(4)
Pt10 Pt2 Pt33 100.36(3)
Pt38 Pt2 Pt11 61.40(3)
Pt5 Pt2 Pt11 62.33(3)
Pt8 Pt2 Pt11 117.67(3)
Pt31 Pt2 Pt11 120.52(3)
Pt23 Pt2 Pt11 65.26(3)
Pt17 Pt2 Pt11 100.24(3)
Pt10 Pt2 Pt11 164.39(4)
Pt33 Pt2 Pt11 92.98(3)
Pt38 Pt2 Pt4 87.88(3)
Pt5 Pt2 Pt4 58.32(3)
Pt8 Pt2 Pt4 58.86(3)
Pt31 Pt2 Pt4 124.62(3)
Pt23 Pt2 Pt4 124.36(4)
Pt17 Pt2 Pt4 135.73(3)
Pt10 Pt2 Pt4 135.02(4)
Pt33 Pt2 Pt4 59.07(3)
Pt11 Pt2 Pt4 59.46(3)
Pt38 Pt2 Pt6 175.60(4)
Pt5 Pt2 Pt6 59.47(3)
Pt8 Pt2 Pt6 59.58(3)
Pt31 Pt2 Pt6 117.32(3)
Pt23 Pt2 Pt6 117.19(3)
Pt17 Pt2 Pt6 58.33(3)
Pt10 Pt2 Pt6 58.10(2)
Pt33 Pt2 Pt6 121.27(3)
Pt11 Pt2 Pt6 120.90(3)
Pt4 Pt2 Pt6 96.52(3)
Pt6 Pt3 Pt27 123.16(3)
Pt6 Pt3 Pt12 79.17(3)
Pt27 Pt3 Pt12 123.17(3)
Pt6 Pt3 Pt26 174.89(4)
Pt27 Pt3 Pt26 59.21(3)
Pt12 Pt3 Pt26 103.42(3)
Pt6 Pt3 Pt32 101.25(3)
Pt27 Pt3 Pt32 59.36(3)
Pt12 Pt3 Pt32 176.71(4)
Pt26 Pt3 Pt32 75.90(3)
Pt6 Pt3 Pt13 75.26(3)
Pt27 Pt3 Pt13 117.97(3)
Pt12 Pt3 Pt13 118.23(3)
Pt26 Pt3 Pt13 99.64(3)
Pt32 Pt3 Pt13 58.97(3)
Pt6 Pt3 Pt24 117.57(3)
Pt27 Pt3 Pt24 60.82(3)
Pt12 Pt3 Pt24 62.65(3)
Pt26 Pt3 Pt24 67.49(3)
Pt32 Pt3 Pt24 119.58(3)
Pt13 Pt3 Pt24 166.15(4)
Pt6 Pt3 Pt29 117.49(3)
Pt27 Pt3 Pt29 118.24(3)
Pt12 Pt3 Pt29 77.47(3)
Pt26 Pt3 Pt29 59.41(3)
Pt32 Pt3 Pt29 99.52(3)
Pt13 Pt3 Pt29 66.97(3)
Pt24 Pt3 Pt29 100.85(3)
Pt6 Pt3 Pt7 62.37(3)
Pt27 Pt3 Pt7 61.06(3)
Pt12 Pt3 Pt7 117.21(3)
Pt26 Pt3 Pt7 119.29(3)
Pt32 Pt3 Pt7 65.61(3)
Pt13 Pt3 Pt7 98.46(3)
Pt24 Pt3 Pt7 92.63(3)
Pt29 Pt3 Pt7 163.76(4)
Pt6 Pt3 Pt5 59.84(3)
Pt27 Pt3 Pt5 175.37(4)
Pt12 Pt3 Pt5 59.97(3)
Pt26 Pt3 Pt5 117.49(3)
Pt32 Pt3 Pt5 117.37(3)
Pt13 Pt3 Pt5 58.49(3)
Pt24 Pt3 Pt5 121.77(3)
Pt29 Pt3 Pt5 58.17(2)
Pt7 Pt3 Pt5 121.40(3)
Pt6 Pt3 Pt1 58.27(3)
Pt27 Pt3 Pt1 88.13(3)
Pt12 Pt3 Pt1 58.43(3)
Pt26 Pt3 Pt1 126.84(3)
Pt32 Pt3 Pt1 124.58(3)
Pt13 Pt3 Pt1 133.45(3)
Pt24 Pt3 Pt1 59.83(3)
Pt29 Pt3 Pt1 135.90(3)
Pt7 Pt3 Pt1 59.30(3)
Pt5 Pt3 Pt1 96.49(3)
Pt30 Pt4 Pt5 123.82(4)
Pt30 Pt4 Pt8 125.69(3)
Pt5 Pt4 Pt8 79.06(3)
Pt30 Pt4 Pt39 60.03(3)
Pt5 Pt4 Pt39 174.53(4)
Pt8 Pt4 Pt39 101.90(3)
Pt30 Pt4 Pt35 59.06(3)
Pt5 Pt4 Pt35 107.43(4)
Pt8 Pt4 Pt35 168.45(4)
Pt39 Pt4 Pt35 70.73(3)
Pt30 Pt4 Pt33 63.34(3)
Pt5 Pt4 Pt33 117.95(3)
Pt8 Pt4 Pt33 62.58(3)
Pt39 Pt4 Pt33 66.88(3)
Pt35 Pt4 Pt33 119.83(4)
Pt30 Pt4 Pt19 117.32(3)
Pt5 Pt4 Pt19 76.49(3)
Pt8 Pt4 Pt19 115.76(3)
Pt39 Pt4 Pt19 98.34(3)
Pt35 Pt4 Pt19 58.26(3)
Pt33 Pt4 Pt19 163.21(4)
Pt30 Pt4 Pt11 61.30(3)
Pt5 Pt4 Pt11 62.61(3)
Pt8 Pt4 Pt11 117.80(4)
Pt39 Pt4 Pt11 120.81(4)
Pt35 Pt4 Pt11 73.73(3)
Pt33 Pt4 Pt11 93.57(3)
Pt19 Pt4 Pt11 101.22(3)
Pt30 Pt4 Pt21 118.42(3)
Pt5 Pt4 Pt21 116.58(3)
Pt8 Pt4 Pt21 74.85(3)
Pt39 Pt4 Pt21 58.92(3)
Pt35 Pt4 Pt21 93.62(3)
Pt33 Pt4 Pt21 98.90(3)
Pt19 Pt4 Pt21 65.50(3)
Pt11 Pt4 Pt21 165.56(4)
Pt30 Pt4 Pt2 89.88(3)
Pt5 Pt4 Pt2 58.85(3)
Pt8 Pt4 Pt2 58.72(3)
Pt39 Pt4 Pt2 126.29(3)
Pt35 Pt4 Pt2 132.77(4)
Pt33 Pt4 Pt2 59.75(3)
Pt19 Pt4 Pt2 135.34(3)
Pt11 Pt4 Pt2 59.72(3)
Pt21 Pt4 Pt2 133.54(4)
Pt30 Pt4 Pt12 173.79(4)
Pt5 Pt4 Pt12 59.49(3)
Pt8 Pt4 Pt12 59.02(3)
Pt39 Pt4 Pt12 116.28(3)
Pt35 Pt4 Pt12 115.48(3)
Pt33 Pt4 Pt12 120.75(3)
Pt19 Pt4 Pt12 57.28(3)
Pt11 Pt4 Pt12 121.35(3)
Pt21 Pt4 Pt12 57.42(3)
Pt2 Pt4 Pt12 96.27(3)
Pt4 Pt5 Pt2 62.83(3)
Pt4 Pt5 Pt29 115.88(3)
Pt2 Pt5 Pt29 178.69(4)
Pt4 Pt5 Pt13 175.60(4)
Pt2 Pt5 Pt13 112.88(3)
Pt29 Pt5 Pt13 68.40(3)
Pt4 Pt5 Pt6 101.42(3)
Pt2 Pt5 Pt6 62.46(3)
Pt29 Pt5 Pt6 117.99(3)
Pt13 Pt5 Pt6 75.12(3)
Pt4 Pt5 Pt16 85.96(3)
Pt2 Pt5 Pt16 119.46(3)
Pt29 Pt5 Pt16 60.28(3)
Pt13 Pt5 Pt16 97.35(3)
Pt6 Pt5 Pt16 171.98(4)
Pt4 Pt5 Pt12 63.29(3)
Pt2 Pt5 Pt12 101.27(3)
Pt29 Pt5 Pt12 77.74(3)
Pt13 Pt5 Pt12 117.96(3)
Pt6 Pt5 Pt12 77.54(3)
Pt16 Pt5 Pt12 108.90(3)
Pt4 Pt5 Pt34 119.57(3)
Pt2 Pt5 Pt34 86.84(3)
Pt29 Pt5 Pt34 94.11(3)
Pt13 Pt5 Pt34 59.88(3)
Pt6 Pt5 Pt34 108.71(3)
Pt16 Pt5 Pt34 64.40(3)
Pt12 Pt5 Pt34 171.54(4)
Pt4 Pt5 Pt3 120.80(3)
Pt2 Pt5 Pt3 119.88(3)
Pt29 Pt5 Pt3 60.37(3)
Pt13 Pt5 Pt3 59.86(3)
Pt6 Pt5 Pt3 58.15(2)
Pt16 Pt5 Pt3 120.65(3)
Pt12 Pt5 Pt3 58.31(3)
Pt34 Pt5 Pt3 119.62(3)
Pt4 Pt5 Pt11 60.14(3)
Pt2 Pt5 Pt11 60.15(3)
Pt29 Pt5 Pt11 119.62(3)
Pt13 Pt5 Pt11 119.17(3)
Pt6 Pt5 Pt11 121.70(3)
Pt16 Pt5 Pt11 59.34(3)
Pt12 Pt5 Pt11 122.66(3)
Pt34 Pt5 Pt11 59.43(3)
Pt3 Pt5 Pt11 179.03(4)
Pt1 Pt6 Pt3 63.24(3)
Pt1 Pt6 Pt10 114.87(3)
Pt3 Pt6 Pt10 177.47(4)
Pt1 Pt6 Pt17 178.37(4)
Pt3 Pt6 Pt17 115.32(3)
Pt10 Pt6 Pt17 66.55(3)
Pt1 Pt6 Pt22 86.48(3)
Pt3 Pt6 Pt22 119.98(3)
Pt10 Pt6 Pt22 60.92(3)
Pt17 Pt6 Pt22 95.00(3)
Pt1 Pt6 Pt5 101.14(3)
Pt3 Pt6 Pt5 62.01(3)
Pt10 Pt6 Pt5 117.47(3)
Pt17 Pt6 Pt5 77.35(3)
Pt22 Pt6 Pt5 171.77(4)
Pt1 Pt6 Pt8 62.93(3)
Pt3 Pt6 Pt8 101.22(3)
Pt10 Pt6 Pt8 76.29(3)
Pt17 Pt6 Pt8 117.12(3)
Pt22 Pt6 Pt8 109.09(3)
Pt5 Pt6 Pt8 77.48(3)
Pt1 Pt6 Pt28 119.93(3)
Pt3 Pt6 Pt28 87.46(3)
Pt10 Pt6 Pt28 95.01(3)
Pt17 Pt6 Pt28 60.31(3)
Pt22 Pt6 Pt28 63.57(3)
Pt5 Pt6 Pt28 109.38(3)
Pt8 Pt6 Pt28 170.91(4)
Pt1 Pt6 Pt2 120.25(3)
Pt3 Pt6 Pt2 119.36(3)
Pt10 Pt6 Pt2 59.77(3)
Pt17 Pt6 Pt2 59.53(3)
Pt22 Pt6 Pt2 120.65(3)
Pt5 Pt6 Pt2 58.08(2)
Pt8 Pt6 Pt2 58.15(3)
Pt28 Pt6 Pt2 119.82(3)
Pt1 Pt6 Pt7 60.15(3)
Pt3 Pt6 Pt7 60.24(3)
Pt10 Pt6 Pt7 120.65(3)
Pt17 Pt6 Pt7 120.05(3)
Pt22 Pt6 Pt7 59.75(3)
Pt5 Pt6 Pt7 121.44(3)
Pt8 Pt6 Pt7 122.34(3)
Pt28 Pt6 Pt7 59.78(3)
Pt2 Pt6 Pt7 179.34(4)
C3 Pt7 Pt1 143.7(6)
C3 Pt7 Pt20 91.4(6)
Pt1 Pt7 Pt20 57.24(3)
C3 Pt7 Pt22 97.1(6)
Pt1 Pt7 Pt22 84.15(3)
Pt20 Pt7 Pt22 117.73(3)
C3 Pt7 Pt3 143.0(6)
Pt1 Pt7 Pt3 61.16(3)
Pt20 Pt7 Pt3 87.93(3)
Pt22 Pt7 Pt3 115.79(3)
C3 Pt7 Pt27 90.5(6)
Pt1 Pt7 Pt27 87.61(3)
Pt20 Pt7 Pt27 58.22(3)
Pt22 Pt7 Pt27 171.61(4)
Pt3 Pt7 Pt27 58.22(3)
C3 Pt7 Pt28 96.0(6)
Pt1 Pt7 Pt28 116.19(3)
Pt20 Pt7 Pt28 172.49(4)
Pt22 Pt7 Pt28 62.74(3)
Pt3 Pt7 Pt28 85.35(3)
Pt27 Pt7 Pt28 120.17(4)
C3 Pt7 Pt6 150.1(6)
Pt1 Pt7 Pt6 57.31(3)
Pt20 Pt7 Pt6 114.42(3)
Pt22 Pt7 Pt6 58.40(3)
Pt3 Pt7 Pt6 57.39(2)
Pt27 Pt7 Pt6 115.39(3)
Pt28 Pt7 Pt6 58.87(3)
C3 Pt7 Pt32 90.7(6)
Pt1 Pt7 Pt32 117.21(3)
Pt20 Pt7 Pt32 113.66(3)
Pt22 Pt7 Pt32 127.68(3)
Pt3 Pt7 Pt32 56.33(3)
Pt27 Pt7 Pt32 55.46(3)
Pt28 Pt7 Pt32 65.01(3)
Pt6 Pt7 Pt32 92.12(3)
Pt9 Pt8 Pt14 67.31(3)
Pt9 Pt8 Pt2 114.04(3)
Pt14 Pt8 Pt2 177.45(4)
Pt9 Pt8 Pt4 176.15(4)
Pt14 Pt8 Pt4 116.17(4)
Pt2 Pt8 Pt4 62.41(3)
Pt9 Pt8 Pt40 95.67(3)
Pt14 Pt8 Pt40 61.13(3)
Pt2 Pt8 Pt40 120.38(4)
Pt4 Pt8 Pt40 87.66(3)
Pt9 Pt8 Pt12 117.37(3)
Pt14 Pt8 Pt12 76.14(3)
Pt2 Pt8 Pt12 101.32(3)
Pt4 Pt8 Pt12 63.07(3)
Pt40 Pt8 Pt12 109.03(3)
Pt9 Pt8 Pt6 76.01(3)
Pt14 Pt8 Pt6 116.58(3)
Pt2 Pt8 Pt6 62.28(3)
Pt4 Pt8 Pt6 100.58(3)
Pt40 Pt8 Pt6 171.30(4)
Pt12 Pt8 Pt6 77.55(3)
Pt9 Pt8 Pt36 61.12(3)
Pt14 Pt8 Pt36 96.94(3)
Pt2 Pt8 Pt36 85.61(3)
Pt4 Pt8 Pt36 118.99(3)
Pt40 Pt8 Pt36 64.66(3)
Pt12 Pt8 Pt36 172.58(4)
Pt6 Pt8 Pt36 108.34(3)
Pt9 Pt8 Pt33 120.77(3)
Pt14 Pt8 Pt33 121.60(3)
Pt2 Pt8 Pt33 59.86(3)
Pt4 Pt8 Pt33 59.36(3)
Pt40 Pt8 Pt33 60.52(3)
Pt12 Pt8 Pt33 121.56(3)
Pt6 Pt8 Pt33 121.45(3)
Pt36 Pt8 Pt33 59.68(3)
Pt9 Pt8 Pt1 60.00(3)
Pt14 Pt8 Pt1 59.57(3)
Pt2 Pt8 Pt1 118.95(3)
Pt4 Pt8 Pt1 119.79(3)
Pt40 Pt8 Pt1 120.68(3)
Pt12 Pt8 Pt1 57.81(3)
Pt6 Pt8 Pt1 57.47(3)
Pt36 Pt8 Pt1 121.11(3)
Pt33 Pt8 Pt1 178.69(4)
C5 Pt9 C6 89.0(9)
C5 Pt9 Pt37 47.3(6)
C6 Pt9 Pt37 130.6(6)
C5 Pt9 Pt8 169.3(6)
C6 Pt9 Pt8 101.5(6)
Pt37 Pt9 Pt8 122.26(3)
C5 Pt9 Pt1 106.9(6)
C6 Pt9 Pt1 155.5(6)
Pt37 Pt9 Pt1 59.88(3)
Pt8 Pt9 Pt1 62.52(3)
C5 Pt9 Pt36 129.8(6)
C6 Pt9 Pt36 44.6(6)
Pt37 Pt9 Pt36 174.74(4)
Pt8 Pt9 Pt36 60.80(3)
Pt1 Pt9 Pt36 123.32(3)
C5 Pt9 Pt14 120.4(6)
C6 Pt9 Pt14 99.1(6)
Pt37 Pt9 Pt14 88.42(3)
Pt8 Pt9 Pt14 56.37(3)
Pt1 Pt9 Pt14 56.94(2)
Pt36 Pt9 Pt14 90.35(3)
C5 Pt9 Pt22 73.2(6)
C6 Pt9 Pt22 123.9(6)
Pt37 Pt9 Pt22 71.21(3)
Pt8 Pt9 Pt22 102.03(3)
Pt1 Pt9 Pt22 79.27(3)
Pt36 Pt9 Pt22 112.97(3)
Pt14 Pt9 Pt22 136.03(3)
C5 Pt9 Pt10 112.5(6)
C6 Pt9 Pt10 90.4(7)
Pt37 Pt9 Pt10 123.66(3)
Pt8 Pt9 Pt10 69.82(3)
Pt1 Pt9 Pt10 100.02(3)
Pt36 Pt9 Pt10 60.92(3)
Pt14 Pt9 Pt10 126.19(3)
Pt22 Pt9 Pt10 52.83(2)
C20 Pt10 C19 90.3(8)
C20 Pt10 Pt6 106.0(5)
C19 Pt10 Pt6 153.0(6)
C20 Pt10 Pt31 132.7(5)
C19 Pt10 Pt31 47.4(6)
Pt6 Pt10 Pt31 121.34(4)
C20 Pt10 Pt2 167.5(5)
C19 Pt10 Pt2 99.4(6)
Pt6 Pt10 Pt2 62.13(3)
Pt31 Pt10 Pt2 59.47(3)
C20 Pt10 Pt22 46.0(5)
C19 Pt10 Pt22 132.9(6)
Pt6 Pt10 Pt22 60.01(3)
Pt31 Pt10 Pt22 176.76(4)
Pt2 Pt10 Pt22 122.09(3)
C20 Pt10 Pt17 114.0(6)
C19 Pt10 Pt17 97.1(6)
Pt6 Pt10 Pt17 56.83(3)
Pt31 Pt10 Pt17 94.30(3)
Pt2 Pt10 Pt17 57.17(3)
Pt22 Pt10 Pt17 88.86(3)
C20 Pt10 Pt36 107.6(6)
C19 Pt10 Pt36 92.6(6)
Pt6 Pt10 Pt36 102.42(3)
Pt31 Pt10 Pt36 62.98(3)
Pt2 Pt10 Pt36 79.99(3)
Pt22 Pt10 Pt36 114.08(3)
Pt17 Pt10 Pt36 137.04(3)
C20 Pt10 Pt9 78.0(5)
C19 Pt10 Pt9 136.6(6)
Pt6 Pt10 Pt9 69.22(3)
Pt31 Pt10 Pt9 115.83(3)
Pt2 Pt10 Pt9 99.84(3)
Pt22 Pt10 Pt9 61.48(3)
Pt17 Pt10 Pt9 126.04(3)
Pt36 Pt10 Pt9 53.40(2)
C34 Pt11 Pt16 94.1(7)
C34 Pt11 Pt30 92.4(6)
Pt16 Pt11 Pt30 116.54(4)
C34 Pt11 Pt4 143.6(7)
Pt16 Pt11 Pt4 84.05(3)
Pt30 Pt11 Pt4 57.29(3)
C34 Pt11 Pt34 95.0(6)
Pt16 Pt11 Pt34 63.97(3)
Pt30 Pt11 Pt34 172.49(4)
Pt4 Pt11 Pt34 116.09(3)
C34 Pt11 Pt2 145.6(7)
Pt16 Pt11 Pt2 116.27(3)
Pt30 Pt11 Pt2 88.24(3)
Pt4 Pt11 Pt2 60.82(3)
Pt34 Pt11 Pt2 85.05(3)
C34 Pt11 Pt38 94.0(6)
Pt16 Pt11 Pt38 170.57(4)
Pt30 Pt11 Pt38 58.26(3)
Pt4 Pt11 Pt38 86.57(3)
Pt34 Pt11 Pt38 120.02(4)
Pt2 Pt11 Pt38 57.62(3)
C34 Pt11 Pt5 147.8(6)
Pt16 Pt11 Pt5 58.77(3)
Pt30 Pt11 Pt5 114.46(3)
Pt4 Pt11 Pt5 57.25(3)
Pt34 Pt11 Pt5 58.85(3)
Pt2 Pt11 Pt5 57.52(2)
Pt38 Pt11 Pt5 114.85(3)
C34 Pt11 Pt23 92.5(7)
Pt16 Pt11 Pt23 128.73(3)
Pt30 Pt11 Pt23 113.89(3)
Pt4 Pt11 Pt23 116.95(4)
Pt34 Pt11 Pt23 64.82(3)
Pt2 Pt11 Pt23 56.44(3)
Pt38 Pt11 Pt23 55.64(3)
Pt5 Pt11 Pt23 92.43(3)
Pt19 Pt12 Pt1 176.89(4)
Pt19 Pt12 Pt3 114.57(3)
Pt1 Pt12 Pt3 62.92(3)
Pt19 Pt12 Pt21 67.40(3)
Pt1 Pt12 Pt21 115.01(4)
Pt3 Pt12 Pt21 176.58(4)
Pt19 Pt12 Pt25 96.66(3)
Pt1 Pt12 Pt25 86.31(3)
Pt3 Pt12 Pt25 119.46(3)
Pt21 Pt12 Pt25 62.37(3)
Pt19 Pt12 Pt8 116.78(3)
Pt1 Pt12 Pt8 62.83(3)
Pt3 Pt12 Pt8 101.03(3)
Pt21 Pt12 Pt8 75.55(3)
Pt25 Pt12 Pt8 109.23(3)
Pt19 Pt12 Pt18 61.14(3)
Pt1 Pt12 Pt18 119.60(3)
Pt3 Pt12 Pt18 84.98(3)
Pt21 Pt12 Pt18 98.43(3)
Pt25 Pt12 Pt18 66.05(3)
Pt8 Pt12 Pt18 173.81(4)
Pt19 Pt12 Pt5 76.43(3)
Pt1 Pt12 Pt5 100.55(3)
Pt3 Pt12 Pt5 61.72(3)
Pt21 Pt12 Pt5 116.91(3)
Pt25 Pt12 Pt5 172.26(4)
Pt8 Pt12 Pt5 77.38(3)
Pt18 Pt12 Pt5 107.06(3)
Pt19 Pt12 Pt24 120.52(3)
Pt1 Pt12 Pt24 60.27(3)
Pt3 Pt12 Pt24 59.68(3)
Pt21 Pt12 Pt24 122.14(3)
Pt25 Pt12 Pt24 59.79(3)
Pt8 Pt12 Pt24 122.44(3)
Pt18 Pt12 Pt24 59.38(3)
Pt5 Pt12 Pt24 120.58(3)
Pt19 Pt12 Pt4 59.42(3)
Pt1 Pt12 Pt4 119.66(3)
Pt3 Pt12 Pt4 118.19(3)
Pt21 Pt12 Pt4 60.01(3)
Pt25 Pt12 Pt4 122.35(3)
Pt8 Pt12 Pt4 57.91(3)
Pt18 Pt12 Pt4 120.53(3)
Pt5 Pt12 Pt4 57.22(2)
Pt24 Pt12 Pt4 177.80(4)
C35 Pt13 C36 89.4(8)
C35 Pt13 Pt32 130.9(6)
C36 Pt13 Pt32 48.4(6)
C35 Pt13 Pt5 107.1(6)
C36 Pt13 Pt5 154.8(6)
Pt32 Pt13 Pt5 121.53(3)
C35 Pt13 Pt34 46.9(6)
C36 Pt13 Pt34 129.3(6)
Pt32 Pt13 Pt34 177.56(4)
Pt5 Pt13 Pt34 60.86(3)
C35 Pt13 Pt3 168.3(6)
C36 Pt13 Pt3 102.3(5)
Pt32 Pt13 Pt3 59.98(3)
Pt5 Pt13 Pt3 61.65(3)
Pt34 Pt13 Pt3 122.38(3)
C35 Pt13 Pt28 98.8(7)
C36 Pt13 Pt28 92.7(6)
Pt32 Pt13 Pt28 65.56(3)
Pt5 Pt13 Pt28 103.13(3)
Pt34 Pt13 Pt28 114.87(3)
Pt3 Pt13 Pt28 81.54(3)
C35 Pt13 Pt29 121.0(6)
C36 Pt13 Pt29 99.5(6)
Pt32 Pt13 Pt29 93.63(3)
Pt5 Pt13 Pt29 55.74(3)
Pt34 Pt13 Pt29 87.47(3)
Pt3 Pt13 Pt29 56.81(3)
Pt28 Pt13 Pt29 138.15(3)
C35 Pt13 Pt17 70.7(7)
C36 Pt13 Pt17 134.3(6)
Pt32 Pt13 Pt17 117.86(3)
Pt5 Pt13 Pt17 70.46(3)
Pt34 Pt13 Pt17 62.94(3)
Pt3 Pt13 Pt17 100.92(3)
Pt28 Pt13 Pt17 52.81(2)
Pt29 Pt13 Pt17 126.15(3)
C7 Pt14 C33 89.2(9)
C7 Pt14 Pt8 99.4(7)
C33 Pt14 Pt8 170.2(7)
C7 Pt14 Pt15 131.2(7)
C33 Pt14 Pt15 47.3(7)
Pt8 Pt14 Pt15 122.92(4)
C7 Pt14 Pt1 148.2(6)
C33 Pt14 Pt1 107.5(7)
Pt8 Pt14 Pt1 62.72(3)
Pt15 Pt14 Pt1 60.24(3)
C7 Pt14 Pt40 46.6(7)
C33 Pt14 Pt40 129.6(7)
Pt8 Pt14 Pt40 60.15(3)
Pt15 Pt14 Pt40 176.90(4)
Pt1 Pt14 Pt40 122.84(3)
C7 Pt14 Pt9 90.8(6)
C33 Pt14 Pt9 119.3(7)
Pt8 Pt14 Pt9 56.32(3)
Pt15 Pt14 Pt9 93.53(3)
Pt1 Pt14 Pt9 57.49(3)
Pt40 Pt14 Pt9 88.77(3)
C7 Pt14 Pt25 132.0(6)
C33 Pt14 Pt25 75.9(6)
Pt8 Pt14 Pt25 101.33(3)
Pt15 Pt14 Pt25 66.26(3)
Pt1 Pt14 Pt25 79.16(3)
Pt40 Pt14 Pt25 113.29(3)
Pt9 Pt14 Pt25 136.34(3)
C7 Pt14 Pt21 96.6(6)
C33 Pt14 Pt21 115.4(7)
Pt8 Pt14 Pt21 68.54(3)
Pt15 Pt14 Pt21 119.39(3)
Pt1 Pt14 Pt21 100.01(3)
Pt40 Pt14 Pt21 60.57(3)
Pt9 Pt14 Pt21 124.83(3)
Pt25 Pt14 Pt21 53.46(3)
C18 Pt15 C33 99.1(9)
C18 Pt15 Pt20 94.6(7)
C33 Pt15 Pt20 164.6(6)
C18 Pt15 Pt14 146.2(7)
C33 Pt15 Pt14 47.5(6)
Pt20 Pt15 Pt14 119.22(4)
C18 Pt15 Pt1 152.5(7)
C33 Pt15 Pt1 108.3(6)
Pt20 Pt15 Pt1 58.68(3)
Pt14 Pt15 Pt1 60.86(3)
C18 Pt15 Pt37 116.5(7)
C33 Pt15 Pt37 112.0(6)
Pt20 Pt15 Pt37 54.73(3)
Pt14 Pt15 Pt37 86.35(3)
Pt1 Pt15 Pt37 55.46(3)
C18 Pt15 Pt24 105.5(7)
C33 Pt15 Pt24 124.8(6)
Pt20 Pt15 Pt24 56.99(3)
Pt14 Pt15 Pt24 93.72(3)
Pt1 Pt15 Pt24 56.14(2)
Pt37 Pt15 Pt24 99.77(3)
C18 Pt15 Pt25 108.7(7)
C33 Pt15 Pt25 73.3(7)
Pt20 Pt15 Pt25 108.97(3)
Pt14 Pt15 Pt25 62.15(3)
Pt1 Pt15 Pt25 77.51(3)
Pt37 Pt15 Pt25 132.37(3)
Pt24 Pt15 Pt25 52.30(2)
C14 Pt16 C10 100.1(9)
C14 Pt16 Pt29 145.0(6)
C10 Pt16 Pt29 44.9(6)
C14 Pt16 Pt5 155.9(7)
C10 Pt16 Pt5 104.0(6)
Pt29 Pt16 Pt5 59.12(3)
C14 Pt16 Pt11 94.0(6)
C10 Pt16 Pt11 165.9(6)
Pt29 Pt16 Pt11 121.01(4)
Pt5 Pt16 Pt11 61.89(3)
C14 Pt16 Pt34 111.2(6)
C10 Pt16 Pt34 115.0(6)
Pt29 Pt16 Pt34 89.59(3)
Pt5 Pt16 Pt34 57.91(3)
Pt11 Pt16 Pt34 58.14(3)
C14 Pt16 Pt19 113.8(6)
C10 Pt16 Pt19 81.2(6)
Pt29 Pt16 Pt19 67.38(3)
Pt5 Pt16 Pt19 70.43(3)
Pt11 Pt16 Pt19 93.80(3)
Pt34 Pt16 Pt19 128.01(3)
C22 Pt17 C21 89.6(8)
C22 Pt17 Pt23 47.8(6)
C21 Pt17 Pt23 131.3(6)
C22 Pt17 Pt6 153.5(6)
C21 Pt17 Pt6 107.0(6)
Pt23 Pt17 Pt6 121.59(3)
C22 Pt17 Pt2 99.6(6)
C21 Pt17 Pt2 168.8(6)
Pt23 Pt17 Pt2 59.83(3)
Pt6 Pt17 Pt2 62.14(3)
C22 Pt17 Pt28 132.6(6)
C21 Pt17 Pt28 46.3(6)
Pt23 Pt17 Pt28 174.70(4)
Pt6 Pt17 Pt28 60.69(3)
Pt2 Pt17 Pt28 122.81(3)
C22 Pt17 Pt10 97.8(6)
C21 Pt17 Pt10 115.3(5)
Pt23 Pt17 Pt10 95.72(3)
Pt6 Pt17 Pt10 56.63(2)
Pt2 Pt17 Pt10 57.41(3)
Pt28 Pt17 Pt10 89.47(3)
C22 Pt17 Pt34 94.7(6)
C21 Pt17 Pt34 106.3(5)
Pt23 Pt17 Pt34 63.68(3)
Pt6 Pt17 Pt34 100.16(3)
Pt2 Pt17 Pt34 79.51(3)
Pt28 Pt17 Pt34 111.63(3)
Pt10 Pt17 Pt34 136.53(3)
C22 Pt17 Pt13 136.9(6)
C21 Pt17 Pt13 78.0(6)
Pt23 Pt17 Pt13 114.89(3)
Pt6 Pt17 Pt13 68.34(3)
Pt2 Pt17 Pt13 99.12(3)
Pt28 Pt17 Pt13 60.82(3)
Pt10 Pt17 Pt13 124.96(3)
Pt34 Pt17 Pt13 51.64(2)
C27 Pt18 C12 99.4(9)
C27 Pt18 Pt12 161.5(6)
C12 Pt18 Pt12 97.4(6)
C27 Pt18 Pt19 140.2(6)
C12 Pt18 Pt19 45.6(6)
Pt12 Pt18 Pt19 58.32(3)
C27 Pt18 Pt24 99.5(6)
C12 Pt18 Pt24 149.4(6)
Pt12 Pt18 Pt24 61.99(3)
Pt19 Pt18 Pt24 120.30(3)
C27 Pt18 Pt25 114.9(6)
C12 Pt18 Pt25 92.7(6)
Pt12 Pt18 Pt25 56.37(3)
Pt19 Pt18 Pt25 89.16(3)
Pt24 Pt18 Pt25 57.51(3)
C27 Pt18 Pt29 111.7(6)
C12 Pt18 Pt29 100.5(6)
Pt12 Pt18 Pt29 72.49(3)
Pt19 Pt18 Pt29 67.63(3)
Pt24 Pt18 Pt29 94.49(3)
Pt25 Pt18 Pt29 128.43(3)
C27 Pt18 Pt26 77.1(7)
C12 Pt18 Pt26 146.2(7)
Pt12 Pt18 Pt26 93.08(3)
Pt19 Pt18 Pt26 119.56(3)
Pt24 Pt18 Pt26 62.13(3)
Pt25 Pt18 Pt26 119.56(3)
Pt29 Pt18 Pt26 52.60(2)
C12 Pt19 C13 88.8(9)
C12 Pt19 Pt35 130.3(6)
C13 Pt19 Pt35 48.9(6)
C12 Pt19 Pt12 99.1(6)
C13 Pt19 Pt12 172.0(6)
Pt35 Pt19 Pt12 124.07(4)
C12 Pt19 Pt4 152.1(6)
C13 Pt19 Pt4 109.3(6)
Pt35 Pt19 Pt4 60.84(3)
Pt12 Pt19 Pt4 63.30(3)
C12 Pt19 Pt18 45.3(6)
C13 Pt19 Pt18 126.6(6)
Pt35 Pt19 Pt18 175.25(4)
Pt12 Pt19 Pt18 60.55(3)
Pt4 Pt19 Pt18 123.82(4)
C12 Pt19 Pt21 94.7(6)
C13 Pt19 Pt21 123.1(6)
Pt35 Pt19 Pt21 90.52(3)
Pt12 Pt19 Pt21 56.65(3)
Pt4 Pt19 Pt21 57.81(3)
Pt18 Pt19 Pt21 91.63(3)
C12 Pt19 Pt16 127.8(6)
C13 Pt19 Pt16 72.9(6)
Pt35 Pt19 Pt16 70.26(3)
Pt12 Pt19 Pt16 101.85(3)
Pt4 Pt19 Pt16 78.88(3)
Pt18 Pt19 Pt16 110.74(3)
Pt21 Pt19 Pt16 136.45(3)
C12 Pt19 Pt29 93.9(6)
C13 Pt19 Pt29 109.6(6)
Pt35 Pt19 Pt29 121.46(3)
Pt12 Pt19 Pt29 70.01(3)
Pt4 Pt19 Pt29 99.29(3)
Pt18 Pt19 Pt29 60.12(3)
Pt21 Pt19 Pt29 126.66(3)
Pt16 Pt19 Pt29 51.45(2)
C24 Pt20 Pt1 171.9(7)
C24 Pt20 Pt37 112.9(7)
Pt1 Pt20 Pt37 61.57(3)
C24 Pt20 Pt15 111.4(8)
Pt1 Pt20 Pt15 61.74(3)
Pt37 Pt20 Pt15 70.42(3)
C24 Pt20 Pt27 96.3(7)
Pt1 Pt20 Pt27 91.70(3)
Pt37 Pt20 Pt27 135.35(4)
Pt15 Pt20 Pt27 130.06(4)
C24 Pt20 Pt7 124.3(8)
Pt1 Pt20 Pt7 61.32(3)
Pt37 Pt20 Pt7 74.43(3)
Pt15 Pt20 Pt7 122.07(4)
Pt27 Pt20 Pt7 61.13(3)
C24 Pt20 Pt24 121.7(7)
Pt1 Pt20 Pt24 61.32(3)
Pt37 Pt20 Pt24 120.61(4)
Pt15 Pt20 Pt24 69.73(3)
Pt27 Pt20 Pt24 60.34(3)
Pt7 Pt20 Pt24 91.87(3)
C15 Pt21 C16 90.2(9)
C15 Pt21 Pt39 134.8(6)
C16 Pt21 Pt39 46.8(6)
C15 Pt21 Pt12 100.1(6)
C16 Pt21 Pt12 168.4(6)
Pt39 Pt21 Pt12 121.84(4)
C15 Pt21 Pt4 154.0(6)
C16 Pt21 Pt4 105.9(6)
Pt39 Pt21 Pt4 59.35(3)
Pt12 Pt21 Pt4 62.57(3)
C15 Pt21 Pt25 44.8(6)
C16 Pt21 Pt25 132.5(6)
Pt39 Pt21 Pt25 179.02(4)
Pt12 Pt21 Pt25 58.86(3)
Pt4 Pt21 Pt25 121.39(3)
C15 Pt21 Pt19 97.9(6)
C16 Pt21 Pt19 117.5(6)
Pt39 Pt21 Pt19 92.95(3)
Pt12 Pt21 Pt19 55.95(3)
Pt4 Pt21 Pt19 56.69(2)
Pt25 Pt21 Pt19 88.03(3)
C15 Pt21 Pt40 123.5(6)
C16 Pt21 Pt40 76.3(7)
Pt39 Pt21 Pt40 66.66(3)
Pt12 Pt21 Pt40 102.10(3)
Pt4 Pt21 Pt40 80.91(3)
Pt25 Pt21 Pt40 112.66(3)
Pt19 Pt21 Pt40 137.26(3)
C15 Pt21 Pt14 90.0(6)
C16 Pt21 Pt14 117.1(6)
Pt39 Pt21 Pt14 118.80(3)
Pt12 Pt21 Pt14 68.80(3)
Pt4 Pt21 Pt14 100.24(3)
Pt25 Pt21 Pt14 60.64(3)
Pt19 Pt21 Pt14 124.74(3)
Pt40 Pt21 Pt14 52.75(3)
C23 Pt22 C20 98.1(9)
C23 Pt22 Pt6 156.9(7)
C20 Pt22 Pt6 104.5(6)
C23 Pt22 Pt10 143.6(7)
C20 Pt22 Pt10 45.5(6)
Pt6 Pt22 Pt10 59.07(3)
C23 Pt22 Pt7 95.5(7)
C20 Pt22 Pt7 166.4(6)
Pt6 Pt22 Pt7 61.85(3)
Pt10 Pt22 Pt7 120.89(3)
C23 Pt22 Pt28 107.5(7)
C20 Pt22 Pt28 115.3(6)
Pt6 Pt22 Pt28 58.67(3)
Pt10 Pt22 Pt28 90.98(3)
Pt7 Pt22 Pt28 58.86(3)
C23 Pt22 Pt9 118.1(7)
C20 Pt22 Pt9 80.7(6)
Pt6 Pt22 Pt9 70.69(3)
Pt10 Pt22 Pt9 65.69(3)
Pt7 Pt22 Pt9 93.95(3)
Pt28 Pt22 Pt9 129.08(3)
C31 Pt23 C22 100.5(9)
C31 Pt23 Pt38 99.6(6)
C22 Pt23 Pt38 139.6(6)
C31 Pt23 Pt17 140.5(6)
C22 Pt23 Pt17 46.3(6)
Pt38 Pt23 Pt17 119.62(4)
C31 Pt23 Pt2 158.5(6)
C22 Pt23 Pt2 99.4(6)
Pt38 Pt23 Pt2 59.44(3)
Pt17 Pt23 Pt2 60.97(3)
C31 Pt23 Pt11 108.3(7)
C22 Pt23 Pt11 142.1(6)
Pt38 Pt23 Pt11 58.85(3)
Pt17 Pt23 Pt11 96.82(3)
Pt2 Pt23 Pt11 58.30(3)
C31 Pt23 Pt34 106.3(7)
C22 Pt23 Pt34 94.3(6)
Pt38 Pt23 Pt34 113.04(3)
Pt17 Pt23 Pt34 64.45(3)
Pt2 Pt23 Pt34 80.34(3)
Pt11 Pt23 Pt34 54.57(2)
C26 Pt24 Pt3 145.0(7)
C26 Pt24 Pt27 92.4(7)
Pt3 Pt24 Pt27 58.55(3)
C26 Pt24 Pt25 95.5(7)
Pt3 Pt24 Pt25 115.41(3)
Pt27 Pt24 Pt25 171.04(4)
C26 Pt24 Pt18 96.1(7)
Pt3 Pt24 Pt18 83.47(3)
Pt27 Pt24 Pt18 118.49(4)
Pt25 Pt24 Pt18 64.96(3)
C26 Pt24 Pt1 143.5(7)
Pt3 Pt24 Pt1 61.10(3)
Pt27 Pt24 Pt1 87.60(3)
Pt25 Pt24 Pt1 83.53(3)
Pt18 Pt24 Pt1 115.87(3)
C26 Pt24 Pt20 92.9(7)
Pt3 Pt24 Pt20 87.55(3)
Pt27 Pt24 Pt20 58.05(3)
Pt25 Pt24 Pt20 117.10(4)
Pt18 Pt24 Pt20 170.61(4)
Pt1 Pt24 Pt20 56.71(3)
C26 Pt24 Pt12 148.2(7)
Pt3 Pt24 Pt12 57.67(2)
Pt27 Pt24 Pt12 115.96(3)
Pt25 Pt24 Pt12 57.75(3)
Pt18 Pt24 Pt12 58.63(3)
Pt1 Pt24 Pt12 57.30(3)
Pt20 Pt24 Pt12 113.89(3)
C26 Pt24 Pt26 92.8(7)
Pt3 Pt24 Pt26 55.42(2)
Pt27 Pt24 Pt26 54.60(3)
Pt25 Pt24 Pt26 129.04(3)
Pt18 Pt24 Pt26 64.19(3)
Pt1 Pt24 Pt26 116.14(3)
Pt20 Pt24 Pt26 112.56(3)
Pt12 Pt24 Pt26 92.43(3)
C26 Pt24 Pt15 92.0(7)
Pt3 Pt24 Pt15 115.47(3)
Pt27 Pt24 Pt15 111.31(3)
Pt25 Pt24 Pt15 64.18(3)
Pt18 Pt24 Pt15 129.01(3)
Pt1 Pt24 Pt15 54.66(3)
Pt20 Pt24 Pt15 53.28(3)
Pt12 Pt24 Pt15 90.80(3)
Pt26 Pt24 Pt15 165.29(3)
C28 Pt25 C15 95.4(9)
C28 Pt25 Pt12 163.4(7)
C15 Pt25 Pt12 99.7(5)
C28 Pt25 Pt24 101.0(7)
C15 Pt25 Pt24 156.3(6)
Pt12 Pt25 Pt24 62.46(3)
C28 Pt25 Pt21 137.8(7)
C15 Pt25 Pt21 44.5(5)
Pt12 Pt25 Pt21 58.76(3)
Pt24 Pt25 Pt21 121.19(3)
C28 Pt25 Pt18 112.9(6)
C15 Pt25 Pt18 100.4(6)
Pt12 Pt25 Pt18 57.58(3)
Pt24 Pt25 Pt18 57.52(3)
Pt21 Pt25 Pt18 91.18(3)
C28 Pt25 Pt14 114.8(6)
C15 Pt25 Pt14 94.1(6)
Pt12 Pt25 Pt14 71.05(3)
Pt24 Pt25 Pt14 94.27(3)
Pt21 Pt25 Pt14 65.91(3)
Pt18 Pt25 Pt14 128.18(3)
C28 Pt25 Pt15 80.5(7)
C15 Pt25 Pt15 136.8(6)
Pt12 Pt25 Pt15 92.90(3)
Pt24 Pt25 Pt15 63.52(3)
Pt21 Pt25 Pt15 117.18(3)
Pt18 Pt25 Pt15 120.93(3)
Pt14 Pt25 Pt15 51.59(2)
C8 Pt26 C9 98.9(8)
C8 Pt26 Pt27 94.8(7)
C9 Pt26 Pt27 152.7(6)
C8 Pt26 Pt3 155.0(6)
C9 Pt26 Pt3 104.4(6)
Pt27 Pt26 Pt3 60.30(3)
C8 Pt26 Pt29 143.4(6)
C9 Pt26 Pt29 46.1(6)
Pt27 Pt26 Pt29 121.29(3)
Pt3 Pt26 Pt29 61.40(3)
C8 Pt26 Pt24 110.3(6)
C9 Pt26 Pt24 136.2(6)
Pt27 Pt26 Pt24 57.51(3)
Pt3 Pt26 Pt24 57.09(3)
Pt29 Pt26 Pt24 95.45(3)
C8 Pt26 Pt18 112.7(7)
C9 Pt26 Pt18 85.4(6)
Pt27 Pt26 Pt18 110.94(3)
Pt3 Pt26 Pt18 78.47(3)
Pt29 Pt26 Pt18 62.49(3)
Pt24 Pt26 Pt18 53.68(2)
C25 Pt27 Pt26 106.1(8)
C25 Pt27 Pt32 107.3(9)
Pt26 Pt27 Pt32 77.07(3)
C25 Pt27 Pt20 106.6(8)
Pt26 Pt27 Pt20 129.38(4)
Pt32 Pt27 Pt20 126.56(4)
C25 Pt27 Pt3 162.6(8)
Pt26 Pt27 Pt3 60.49(3)
Pt32 Pt27 Pt3 60.63(3)
Pt20 Pt27 Pt3 90.81(3)
C25 Pt27 Pt24 127.3(9)
Pt26 Pt27 Pt24 67.89(3)
Pt32 Pt27 Pt24 120.66(4)
Pt20 Pt27 Pt24 61.61(3)
Pt3 Pt27 Pt24 60.63(3)
C25 Pt27 Pt7 128.4(8)
Pt26 Pt27 Pt7 120.21(4)
Pt32 Pt27 Pt7 65.94(3)
Pt20 Pt27 Pt7 60.66(3)
Pt3 Pt27 Pt7 60.72(3)
Pt24 Pt27 Pt7 92.33(3)
C1 Pt28 C21 97.3(8)
C1 Pt28 Pt17 142.9(7)
C21 Pt28 Pt17 46.6(5)
C1 Pt28 Pt6 154.4(7)
C21 Pt28 Pt6 105.6(5)
Pt17 Pt28 Pt6 59.01(3)
C1 Pt28 Pt7 95.6(7)
C21 Pt28 Pt7 166.9(5)
Pt17 Pt28 Pt7 120.32(3)
Pt6 Pt28 Pt7 61.35(3)
C1 Pt28 Pt22 101.8(7)
C21 Pt28 Pt22 116.5(5)
Pt17 Pt28 Pt22 90.69(3)
Pt6 Pt28 Pt22 57.77(3)
Pt7 Pt28 Pt22 58.40(3)
C1 Pt28 Pt13 125.5(7)
C21 Pt28 Pt13 81.9(6)
Pt17 Pt28 Pt13 66.36(3)
Pt6 Pt28 Pt13 70.07(3)
Pt7 Pt28 Pt13 92.18(3)
Pt22 Pt28 Pt13 127.40(3)
C1 Pt28 Pt32 86.4(7)
C21 Pt28 Pt32 122.4(5)
Pt17 Pt28 Pt32 118.05(3)
Pt6 Pt28 Pt32 90.85(3)
Pt7 Pt28 Pt32 60.45(3)
Pt22 Pt28 Pt32 118.78(3)
Pt13 Pt28 Pt32 52.20(2)
C10 Pt29 C9 87.8(8)
C10 Pt29 Pt5 106.8(6)
C9 Pt29 Pt5 160.0(6)
C10 Pt29 Pt26 132.6(6)
C9 Pt29 Pt26 47.3(6)
Pt5 Pt29 Pt26 120.54(4)
C10 Pt29 Pt16 46.2(6)
C9 Pt29 Pt16 132.5(6)
Pt5 Pt29 Pt16 60.60(3)
Pt26 Pt29 Pt16 177.20(4)
C10 Pt29 Pt3 168.2(6)
C9 Pt29 Pt3 103.3(6)
Pt5 Pt29 Pt3 61.45(3)
Pt26 Pt29 Pt3 59.19(3)
Pt16 Pt29 Pt3 122.05(3)
C10 Pt29 Pt18 106.0(6)
C9 Pt29 Pt18 87.8(7)
Pt5 Pt29 Pt18 100.69(3)
Pt26 Pt29 Pt18 64.91(3)
Pt16 Pt29 Pt18 112.56(3)
Pt3 Pt29 Pt18 78.69(3)
C10 Pt29 Pt13 117.4(6)
C9 Pt29 Pt13 105.5(6)
Pt5 Pt29 Pt13 55.86(2)
Pt26 Pt29 Pt13 92.60(3)
Pt16 Pt29 Pt13 90.09(3)
Pt3 Pt29 Pt13 56.21(2)
Pt18 Pt29 Pt13 134.66(3)
C10 Pt29 Pt19 77.5(6)
C9 Pt29 Pt19 129.5(6)
Pt5 Pt29 Pt19 68.33(3)
Pt26 Pt29 Pt19 116.52(3)
Pt16 Pt29 Pt19 61.17(3)
Pt3 Pt29 Pt19 97.85(3)
Pt18 Pt29 Pt19 52.25(2)
Pt13 Pt29 Pt19 124.19(3)
C30 Pt30 Pt4 168.0(7)
C30 Pt30 Pt35 106.0(7)
Pt4 Pt30 Pt35 62.24(3)
C30 Pt30 Pt39 114.2(7)
Pt4 Pt30 Pt39 61.20(3)
Pt35 Pt30 Pt39 72.50(3)
C30 Pt30 Pt38 100.5(7)
Pt4 Pt30 Pt38 90.66(3)
Pt35 Pt30 Pt38 136.04(4)
Pt39 Pt30 Pt38 126.13(4)
C30 Pt30 Pt11 120.3(7)
Pt4 Pt30 Pt11 61.41(3)
Pt35 Pt30 Pt11 75.10(3)
Pt39 Pt30 Pt11 122.08(4)
Pt38 Pt30 Pt11 61.27(3)
C30 Pt30 Pt33 130.0(7)
Pt4 Pt30 Pt33 59.97(3)
Pt35 Pt30 Pt33 119.64(4)
Pt39 Pt30 Pt33 66.04(3)
Pt38 Pt30 Pt33 60.10(3)
Pt11 Pt30 Pt33 91.71(3)
C17 Pt31 C19 102.4(9)
C17 Pt31 Pt38 96.0(7)
C19 Pt31 Pt38 141.4(6)
C17 Pt31 Pt10 143.7(7)
C19 Pt31 Pt10 47.0(6)
Pt38 Pt31 Pt10 120.01(3)
C17 Pt31 Pt2 155.1(7)
C19 Pt31 Pt2 100.5(6)
Pt38 Pt31 Pt2 59.55(3)
Pt10 Pt31 Pt2 61.09(3)
C17 Pt31 Pt33 106.7(8)
C19 Pt31 Pt33 142.0(6)
Pt38 Pt31 Pt33 58.41(3)
Pt10 Pt31 Pt33 96.27(3)
Pt2 Pt31 Pt33 57.94(3)
C17 Pt31 Pt36 107.3(8)
C19 Pt31 Pt36 92.9(6)
Pt38 Pt31 Pt36 113.66(4)
Pt10 Pt31 Pt36 63.63(3)
Pt2 Pt31 Pt36 81.00(3)
Pt33 Pt31 Pt36 55.54(3)
C2 Pt32 C36 101.9(8)
C2 Pt32 Pt27 91.7(6)
C36 Pt32 Pt27 146.4(6)
C2 Pt32 Pt13 146.9(6)
C36 Pt32 Pt13 47.3(5)
Pt27 Pt32 Pt13 120.68(3)
C2 Pt32 Pt3 151.7(6)
C36 Pt32 Pt3 102.3(5)
Pt27 Pt32 Pt3 60.00(3)
Pt13 Pt32 Pt3 61.06(3)
C2 Pt32 Pt7 109.3(6)
C36 Pt32 Pt7 139.5(6)
Pt27 Pt32 Pt7 58.60(3)
Pt13 Pt32 Pt7 94.96(3)
Pt3 Pt32 Pt7 58.06(3)
C2 Pt32 Pt28 114.2(6)
C36 Pt32 Pt28 89.5(6)
Pt27 Pt32 Pt28 112.87(3)
Pt13 Pt32 Pt28 62.24(3)
Pt3 Pt32 Pt28 80.41(3)
Pt7 Pt32 Pt28 54.54(2)
C37 Pt33 Pt4 146.8(7)
C37 Pt33 Pt2 143.3(8)
Pt4 Pt33 Pt2 61.18(3)
C37 Pt33 Pt38 93.3(8)
Pt4 Pt33 Pt38 87.18(3)
Pt2 Pt33 Pt38 57.84(3)
C37 Pt33 Pt36 91.9(7)
Pt4 Pt33 Pt36 117.06(3)
Pt2 Pt33 Pt36 84.12(3)
Pt38 Pt33 Pt36 117.95(4)
C37 Pt33 Pt40 94.3(8)
Pt4 Pt33 Pt40 85.50(3)
Pt2 Pt33 Pt40 115.78(3)
Pt38 Pt33 Pt40 172.18(4)
Pt36 Pt33 Pt40 63.49(3)
C37 Pt33 Pt8 145.8(8)
Pt4 Pt33 Pt8 58.06(3)
Pt2 Pt33 Pt8 57.76(3)
Pt38 Pt33 Pt8 115.41(3)
Pt36 Pt33 Pt8 59.04(3)
Pt40 Pt33 Pt8 58.02(3)
C37 Pt33 Pt30 96.1(7)
Pt4 Pt33 Pt30 56.70(3)
Pt2 Pt33 Pt30 87.01(3)
Pt38 Pt33 Pt30 57.56(3)
Pt36 Pt33 Pt30 171.02(4)
Pt40 Pt33 Pt30 119.78(4)
Pt8 Pt33 Pt30 114.58(3)
C37 Pt33 Pt31 89.6(7)
Pt4 Pt33 Pt31 117.07(3)
Pt2 Pt33 Pt31 56.18(3)
Pt38 Pt33 Pt31 55.48(3)
Pt36 Pt33 Pt31 62.78(3)
Pt40 Pt33 Pt31 126.22(4)
Pt8 Pt33 Pt31 91.83(3)
Pt30 Pt33 Pt31 113.01(3)
C37 Pt33 Pt39 93.7(7)
Pt4 Pt33 Pt39 56.10(3)
Pt2 Pt33 Pt39 117.00(3)
Pt38 Pt33 Pt39 112.17(4)
Pt36 Pt33 Pt39 129.09(4)
Pt40 Pt33 Pt39 65.64(3)
Pt8 Pt33 Pt39 92.22(3)
Pt30 Pt33 Pt39 54.61(3)
Pt31 Pt33 Pt39 167.45(4)
C11 Pt34 C35 100.5(9)
C11 Pt34 Pt13 144.7(6)
C35 Pt34 Pt13 45.7(6)
C11 Pt34 Pt5 154.9(6)
C35 Pt34 Pt5 104.4(6)
Pt13 Pt34 Pt5 59.26(3)
C11 Pt34 Pt11 94.3(6)
C35 Pt34 Pt11 162.4(7)
Pt13 Pt34 Pt11 120.84(4)
Pt5 Pt34 Pt11 61.72(3)
C11 Pt34 Pt16 104.4(6)
C35 Pt34 Pt16 125.9(6)
Pt13 Pt34 Pt16 92.75(3)
Pt5 Pt34 Pt16 57.69(3)
Pt11 Pt34 Pt16 57.90(3)
C11 Pt34 Pt23 81.9(6)
C35 Pt34 Pt23 112.0(6)
Pt13 Pt34 Pt23 116.85(3)
Pt5 Pt34 Pt23 91.57(3)
Pt11 Pt34 Pt23 60.61(3)
Pt16 Pt34 Pt23 118.46(3)
C11 Pt34 Pt17 120.7(6)
C35 Pt34 Pt17 72.0(7)
Pt13 Pt34 Pt17 65.42(3)
Pt5 Pt34 Pt17 70.97(3)
Pt11 Pt34 Pt17 92.35(3)
Pt16 Pt34 Pt17 128.04(3)
Pt23 Pt34 Pt17 51.87(2)
C29 Pt35 C13 99.3(9)
C29 Pt35 Pt30 93.8(7)
C13 Pt35 Pt30 165.9(6)
C29 Pt35 Pt19 146.6(7)
C13 Pt35 Pt19 47.6(7)
Pt30 Pt35 Pt19 119.59(4)
C29 Pt35 Pt4 152.5(7)
C13 Pt35 Pt4 108.1(7)
Pt30 Pt35 Pt4 58.70(3)
Pt19 Pt35 Pt4 60.89(3)
C29 Pt35 Pt39 111.1(9)
C13 Pt35 Pt39 124.2(6)
Pt30 Pt35 Pt39 54.11(3)
Pt19 Pt35 Pt39 89.82(3)
Pt4 Pt35 Pt39 54.21(3)
C32 Pt36 C6 97.2(8)
C32 Pt36 Pt8 156.8(7)
C6 Pt36 Pt8 100.0(5)
C32 Pt36 Pt9 142.4(7)
C6 Pt36 Pt9 45.8(5)
Pt8 Pt36 Pt9 58.08(3)
C32 Pt36 Pt33 97.5(7)
C6 Pt36 Pt33 155.2(6)
Pt8 Pt36 Pt33 61.27(3)
Pt9 Pt36 Pt33 119.32(3)
C32 Pt36 Pt40 105.2(7)
C6 Pt36 Pt40 98.3(6)
Pt8 Pt36 Pt40 57.09(3)
Pt9 Pt36 Pt40 89.31(3)
Pt33 Pt36 Pt40 58.56(3)
C32 Pt36 Pt31 84.2(6)
C6 Pt36 Pt31 139.9(7)
Pt8 Pt36 Pt31 92.44(3)
Pt9 Pt36 Pt31 118.47(3)
Pt33 Pt36 Pt31 61.68(3)
Pt40 Pt36 Pt31 120.19(4)
C32 Pt36 Pt10 122.9(7)
C6 Pt36 Pt10 95.1(6)
Pt8 Pt36 Pt10 70.90(3)
Pt9 Pt36 Pt10 65.67(3)
Pt33 Pt36 Pt10 93.55(3)
Pt40 Pt36 Pt10 127.74(3)
Pt31 Pt36 Pt10 53.39(3)
C4 Pt37 C5 98.7(9)
C4 Pt37 Pt20 94.8(6)
C5 Pt37 Pt20 165.4(6)
C4 Pt37 Pt9 144.9(6)
C5 Pt37 Pt9 46.5(6)
Pt20 Pt37 Pt9 120.30(4)
C4 Pt37 Pt1 153.6(6)
C5 Pt37 Pt1 107.6(6)
Pt20 Pt37 Pt1 58.84(3)
Pt9 Pt37 Pt1 61.46(3)
C4 Pt37 Pt15 110.1(7)
C5 Pt37 Pt15 124.2(6)
Pt20 Pt37 Pt15 54.85(3)
Pt9 Pt37 Pt15 91.52(3)
Pt1 Pt37 Pt15 55.73(3)
C39 Pt38 Pt2 170.8(9)
C39 Pt38 Pt31 112.3(9)
Pt2 Pt38 Pt31 60.73(3)
C39 Pt38 Pt23 113.4(8)
Pt2 Pt38 Pt23 60.85(3)
Pt31 Pt38 Pt23 79.85(3)
C39 Pt38 Pt30 97.6(9)
Pt2 Pt38 Pt30 91.55(3)
Pt31 Pt38 Pt30 128.40(4)
Pt23 Pt38 Pt30 125.98(4)
C39 Pt38 Pt33 123.3(8)
Pt2 Pt38 Pt33 60.91(3)
Pt31 Pt38 Pt33 66.11(3)
Pt23 Pt38 Pt33 121.25(4)
Pt30 Pt38 Pt33 62.34(3)
C39 Pt38 Pt11 124.5(8)
Pt2 Pt38 Pt11 60.99(3)
Pt31 Pt38 Pt11 121.11(4)
Pt23 Pt38 Pt11 65.51(3)
Pt30 Pt38 Pt11 60.48(3)
Pt33 Pt38 Pt11 92.55(3)
C38 Pt39 C16 100.0(11)
C38 Pt39 Pt30 92.2(8)
C16 Pt39 Pt30 162.7(7)
C38 Pt39 Pt21 147.2(8)
C16 Pt39 Pt21 47.2(8)
Pt30 Pt39 Pt21 119.95(4)
C38 Pt39 Pt4 150.9(8)
C16 Pt39 Pt4 108.7(8)
Pt30 Pt39 Pt4 58.77(3)
Pt21 Pt39 Pt4 61.73(3)
C38 Pt39 Pt33 108.6(9)
C16 Pt39 Pt33 126.4(7)
Pt30 Pt39 Pt33 59.36(3)
Pt21 Pt39 Pt33 94.44(3)
Pt4 Pt39 Pt33 57.02(3)
C38 Pt39 Pt40 114.1(10)
C16 Pt39 Pt40 73.1(7)
Pt30 Pt39 Pt40 113.02(4)
Pt21 Pt39 Pt40 61.48(3)
Pt4 Pt39 Pt40 79.45(3)
Pt33 Pt39 Pt40 54.08(3)
C38 Pt39 Pt35 110.9(10)
C16 Pt39 Pt35 110.2(7)
Pt30 Pt39 Pt35 53.39(3)
Pt21 Pt39 Pt35 86.40(3)
Pt4 Pt39 Pt35 55.06(3)
Pt33 Pt39 Pt35 100.64(3)
Pt40 Pt39 Pt35 133.52(3)
C40 Pt40 C7 98.1(11)
C40 Pt40 Pt8 155.6(9)
C7 Pt40 Pt8 97.1(6)
C40 Pt40 Pt14 142.1(9)
C7 Pt40 Pt14 45.3(6)
Pt8 Pt40 Pt14 58.72(3)
C40 Pt40 Pt33 96.7(9)
C7 Pt40 Pt33 149.6(6)
Pt8 Pt40 Pt33 61.46(3)
Pt14 Pt40 Pt33 120.14(4)
C40 Pt40 Pt36 101.9(10)
C7 Pt40 Pt36 93.0(6)
Pt8 Pt40 Pt36 58.25(3)
Pt14 Pt40 Pt36 91.57(3)
Pt33 Pt40 Pt36 57.95(3)
C40 Pt40 Pt21 124.5(10)
C7 Pt40 Pt21 101.0(6)
Pt8 Pt40 Pt21 70.64(3)
Pt14 Pt40 Pt21 66.68(3)
Pt33 Pt40 Pt21 92.12(3)
Pt36 Pt40 Pt21 128.27(3)
C40 Pt40 Pt39 86.6(9)
C7 Pt40 Pt39 146.9(6)
Pt8 Pt40 Pt39 90.99(3)
Pt14 Pt40 Pt39 117.93(3)
Pt33 Pt40 Pt39 60.28(3)
Pt36 Pt40 Pt39 118.20(3)
Pt21 Pt40 Pt39 51.86(3)
O1 C1 Pt28 177(2)
O2 C2 Pt32 176.9(19)
O3 C3 Pt7 177.5(19)
O4 C4 Pt37 178(2)
O5 C5 Pt9 138.6(15)
O5 C5 Pt37 135.2(16)
Pt9 C5 Pt37 86.1(9)
O6 C6 Pt36 136.0(15)
O6 C6 Pt9 134.4(16)
Pt36 C6 Pt9 89.6(8)
O7 C7 Pt14 138.0(19)
O7 C7 Pt40 133.8(18)
Pt14 C7 Pt40 88.1(9)
O8 C8 Pt26 176(2)
O9 C9 Pt29 140.2(18)
O9 C9 Pt26 133.2(17)
Pt29 C9 Pt26 86.6(8)
O10 C10 Pt29 138.3(16)
O10 C10 Pt16 132.1(16)
Pt29 C10 Pt16 88.9(8)
O11 C11 Pt34 171.9(19)
O12 C12 Pt18 137.2(16)
O12 C12 Pt19 133.6(16)
Pt18 C12 Pt19 89.1(9)
O13 C13 Pt19 139.2(18)
O13 C13 Pt35 136.8(18)
Pt19 C13 Pt35 83.5(8)
O14 C14 Pt16 175(2)
O15 C15 Pt21 137.5(15)
O15 C15 Pt25 131.6(15)
Pt21 C15 Pt25 90.7(8)
O16 C16 Pt39 133.8(18)
O16 C16 Pt21 139.5(18)
Pt39 C16 Pt21 86.0(10)
O17 C17 Pt31 179(2)
O18 C18 Pt15 174(2)
O19 C19 Pt10 138.3(16)
O19 C19 Pt31 136.1(16)
Pt10 C19 Pt31 85.5(9)
O20 C20 Pt10 138.3(16)
O20 C20 Pt22 133.2(16)
Pt10 C20 Pt22 88.5(7)
O21 C21 Pt28 134.6(14)
O21 C21 Pt17 138.3(15)
Pt28 C21 Pt17 87.1(8)
O22 C22 Pt17 139.8(16)
O22 C22 Pt23 134.1(16)
Pt17 C22 Pt23 86.0(8)
O23 C23 Pt22 172(2)
O24 C24 Pt20 180(3)
O25 C25 Pt27 174(3)
O26 C26 Pt24 175(2)
O27 C27 Pt18 180(2)
O28 C28 Pt25 174(2)
O29 C29 Pt35 176(3)
O30 C30 Pt30 177(2)
O31 C31 Pt23 175(2)
O32 C32 Pt36 176(2)
O33 C33 Pt15 136.1(16)
O33 C33 Pt14 138.4(18)
Pt15 C33 Pt14 85.2(9)
O34 C34 Pt11 178(2)
O35 C35 Pt13 139.3(15)
O35 C35 Pt34 133.2(15)
Pt13 C35 Pt34 87.4(8)
O36 C36 Pt13 140.0(16)
O36 C36 Pt32 135.4(15)
Pt13 C36 Pt32 84.3(8)
O37 C37 Pt33 177(2)
O38 C38 Pt39 178(3)
O39 C39 Pt38 177(3)
O40 C40 Pt40 177(3)
C102 N1 C103 108.3(18)
C102 N1 C101 107.6(18)
C103 N1 C101 111.2(17)
C102 N1 C104 108.3(18)
C103 N1 C104 113.0(18)
C101 N1 C104 108.2(16)
N1 C101 H10A 109.5
N1 C101 H10B 109.5
H10A C101 H10B 109.5
N1 C101 H10C 109.5
H10A C101 H10C 109.5
H10B C101 H10C 109.5
N1 C102 H10D 109.5
N1 C102 H10E 109.5
H10D C102 H10E 109.5
N1 C102 H10F 109.5
H10D C102 H10F 109.5
H10E C102 H10F 109.5
N1 C103 H10G 109.5
N1 C103 H10H 109.5
H10G C103 H10H 109.5
N1 C103 H10I 109.5
H10G C103 H10I 109.5
H10H C103 H10I 109.5
C105 C104 N1 113.8(17)
C105 C104 H10J 108.8
N1 C104 H10J 108.8
C105 C104 H10K 108.8
N1 C104 H10K 108.8
H10J C104 H10K 107.7
C110 C105 C106 120(2)
C110 C105 C104 123(2)
C106 C105 C104 117(2)
C105 C106 C107 117(2)
C105 C106 H106 121.4
C107 C106 H106 121.4
C108 C107 C106 121(3)
C108 C107 H107 119.3
C106 C107 H107 119.3
C107 C108 C109 119(3)
C107 C108 H108 120.7
C109 C108 H108 120.7
C110 C109 C108 122(3)
C110 C109 H109 119.0
C108 C109 H109 119.0
C109 C110 C105 120(2)
C109 C110 H110 119.8
C105 C110 H110 119.8
C201 N2 C203 106(3)
C201 N2 C202 107(2)
C203 N2 C202 114(2)
C201 N2 C204 116(2)
C203 N2 C204 107(2)
C202 N2 C204 106.5(19)
N2 C201 H20A 109.5
N2 C201 H20B 109.5
H20A C201 H20B 109.5
N2 C201 H20C 109.5
H20A C201 H20C 109.5
H20B C201 H20C 109.5
N2 C202 H20D 109.5
N2 C202 H20E 109.5
H20D C202 H20E 109.5
N2 C202 H20F 109.5
H20D C202 H20F 109.5
H20E C202 H20F 109.5
N2 C203 H20G 109.5
N2 C203 H20H 109.5
H20G C203 H20H 109.5
N2 C203 H20I 109.5
H20G C203 H20I 109.5
H20H C203 H20I 109.5
C205 C204 N2 113.0(19)
C205 C204 H20J 109.0
N2 C204 H20J 109.0
C205 C204 H20K 109.0
N2 C204 H20K 109.0
H20J C204 H20K 107.8
C210 C205 C206 115(2)
C210 C205 C204 122(2)
C206 C205 C204 123(2)
C205 C206 C207 124(3)
C205 C206 H206 118.2
C207 C206 H206 118.2
C208 C207 C206 121(2)
C208 C207 H207 119.4
C206 C207 H207 119.4
C207 C208 C209 118(2)
C207 C208 H208 121.2
C209 C208 H208 121.2
C208 C209 C210 119(2)
C208 C209 H209 120.5
C210 C209 H209 120.5
C205 C210 C209 123(2)
C205 C210 H210 118.4
C209 C210 H210 118.4
C302 N3 C301 110.6(17)
C302 N3 C303 110.2(18)
C301 N3 C303 110.6(17)
C302 N3 C304 107.6(15)
C301 N3 C304 108.5(17)
C303 N3 C304 109.4(17)
N3 C301 H30A 109.5
N3 C301 H30B 109.5
H30A C301 H30B 109.5
N3 C301 H30C 109.5
H30A C301 H30C 109.5
H30B C301 H30C 109.5
N3 C302 H30D 109.5
N3 C302 H30E 109.5
H30D C302 H30E 109.5
N3 C302 H30F 109.5
H30D C302 H30F 109.5
H30E C302 H30F 109.5
N3 C303 H30G 109.5
N3 C303 H30H 109.5
H30G C303 H30H 109.5
N3 C303 H30I 109.5
H30G C303 H30I 109.5
H30H C303 H30I 109.5
C305 C304 N3 115.9(18)
C305 C304 H30J 108.3
N3 C304 H30J 108.3
C305 C304 H30K 108.3
N3 C304 H30K 108.3
H30J C304 H30K 107.4
C306 C305 C310 117(2)
C306 C305 C304 122(2)
C310 C305 C304 121.4(19)
C307 C306 C305 122(2)
C307 C306 H306 118.9
C305 C306 H306 118.9
C308 C307 C306 120(3)
C308 C307 H307 119.8
C306 C307 H307 119.8
C307 C308 C309 121(3)
C307 C308 H308 119.4
C309 C308 H308 119.4
C310 C309 C308 119(2)
C310 C309 H309 120.3
C308 C309 H309 120.3
C309 C310 C305 120(2)
C309 C310 H310 120.1
C305 C310 H310 120.1
C402 N4 C403 108.4(17)
C402 N4 C401 110.3(18)
C403 N4 C401 110.3(18)
C402 N4 C404 107.1(17)
C403 N4 C404 110.3(17)
C401 N4 C404 110.4(17)
N4 C401 H40A 109.5
N4 C401 H40B 109.5
H40A C401 H40B 109.5
N4 C401 H40C 109.5
H40A C401 H40C 109.5
H40B C401 H40C 109.5
N4 C402 H40D 109.5
N4 C402 H40E 109.5
H40D C402 H40E 109.5
N4 C402 H40F 109.5
H40D C402 H40F 109.5
H40E C402 H40F 109.5
N4 C403 H40G 109.5
N4 C403 H40H 109.5
H40G C403 H40H 109.5
N4 C403 H40I 109.5
H40G C403 H40I 109.5
H40H C403 H40I 109.5
C405 C404 N4 114.3(18)
C405 C404 H40J 108.7
N4 C404 H40J 108.7
C405 C404 H40K 108.7
N4 C404 H40K 108.7
H40J C404 H40K 107.6
C410 C405 C406 118(3)
C410 C405 C404 122(3)
C406 C405 C404 120(2)
C407 C406 C405 125(3)
C407 C406 H406 117.5
C405 C406 H406 117.5
C408 C407 C406 118(3)
C408 C407 H407 121.1
C406 C407 H407 121.1
C407 C408 C409 126(3)
C407 C408 H408 117.1
C409 C408 H408 117.1
C408 C409 C410 117(3)
C408 C409 H409 121.7
C410 C409 H409 121.7
C405 C410 C409 117(3)
C405 C410 H410 121.7
C409 C410 H410 121.7
C503 N5 C501 109(3)
C503 N5 C504 109(2)
C501 N5 C504 110(2)
C503 N5 C502 109(3)
C501 N5 C502 109(2)
C504 N5 C502 111(2)
N5 C501 H50A 109.5
N5 C501 H50B 109.5
H50A C501 H50B 109.5
N5 C501 H50C 109.5
H50A C501 H50C 109.5
H50B C501 H50C 109.5
N5 C502 H50D 109.5
N5 C502 H50E 109.5
H50D C502 H50E 109.5
N5 C502 H50F 109.5
H50D C502 H50F 109.5
H50E C502 H50F 109.5
N5 C503 H50G 109.5
N5 C503 H50H 109.5
H50G C503 H50H 109.5
N5 C503 H50I 109.5
H50G C503 H50I 109.5
H50H C503 H50I 109.5
N5 C504 C505 116(2)
N5 C504 H50J 108.2
C505 C504 H50J 108.2
N5 C504 H50K 108.2
C505 C504 H50K 108.2
H50J C504 H50K 107.4
C506 C505 C510 119(3)
C506 C505 C504 122(3)
C510 C505 C504 119(3)
C505 C506 C507 122(3)
C505 C506 H506 119.1
C507 C506 H506 119.1
C508 C507 C506 121(3)
C508 C507 H507 119.3
C506 C507 H507 119.3
C507 C508 C509 114(3)
C507 C508 H508 122.8
C509 C508 H508 122.8
C510 C509 C508 125(3)
C510 C509 H509 117.5
C508 C509 H509 117.5
C509 C510 C505 118(3)
C509 C510 H510 121.0
C505 C510 H510 121.0
C601 N6 C607 119(2)
C601 N6 C603 112(2)
C607 N6 C603 103(2)
C601 N6 C605 102(2)
C607 N6 C605 111(2)
C603 N6 C605 110(2)
N6 C601 C602 111(2)
N6 C601 H60A 109.4
C602 C601 H60A 109.4
N6 C601 H60B 109.4
C602 C601 H60B 109.4
H60A C601 H60B 108.0
C601 C602 H60C 109.5
C601 C602 H60D 109.5
H60C C602 H60D 109.5
C601 C602 H60E 109.5
H60C C602 H60E 109.5
H60D C602 H60E 109.5
C604 C603 N6 111(3)
C604 C603 H60F 109.5
N6 C603 H60F 109.5
C604 C603 H60G 109.5
N6 C603 H60G 109.5
H60F C603 H60G 108.1
C603 C604 H60H 109.5
C603 C604 H60I 109.5
H60H C604 H60I 109.5
C603 C604 H60J 109.5
H60H C604 H60J 109.5
H60I C604 H60J 109.5
C606 C605 N6 115(2)
C606 C605 H60K 108.4
N6 C605 H60K 108.4
C606 C605 H60L 108.4
N6 C605 H60L 108.4
H60K C605 H60L 107.5
C605 C606 H60M 109.5
C605 C606 H60N 109.5
H60M C606 H60N 109.5
C605 C606 H60O 109.5
H60M C606 H60O 109.5
H60N C606 H60O 109.5
N6 C607 C608 112(2)
N6 C607 H60P 109.1
C608 C607 H60P 109.1
N6 C607 H60Q 109.1
C608 C607 H60Q 109.1
H60P C607 H60Q 107.9
C607 C608 H60R 109.5
C607 C608 H60S 109.5
H60R C608 H60S 109.5
C607 C608 H60T 109.5
H60R C608 H60T 109.5
H60S C608 H60T 109.5
N7 C701 C702 173(4)
C701 C702 H70A 109.5
C701 C702 H70B 109.5
H70A C702 H70B 109.5
C701 C702 H70C 109.5
H70A C702 H70C 109.5
H70B C702 H70C 109.5
N8 C801 C802 176(3)
C801 C802 H80A 109.5
C801 C802 H80B 109.5
H80A C802 H80B 109.5
C801 C802 H80C 109.5
H80A C802 H80C 109.5
H80B C802 H80C 109.5
N9 C901 C902 177(4)
C901 C902 H90A 109.5
C901 C902 H90B 109.5
H90A C902 H90B 109.5
C901 C902 H90C 109.5
H90A C902 H90C 109.5
H90B C902 H90C 109.5

loop_
_geom_bond_atom_site_label_1
_geom_bond_atom_site_label_2
_geom_bond_distance
Pt1 Pt20 2.6479(11)
Pt1 Pt6 2.6806(10)
Pt1 Pt12 2.6930(11)
Pt1 Pt37 2.7210(11)
Pt1 Pt15 2.7299(11)
Pt1 Pt14 2.7466(10)
Pt1 Pt7 2.7624(11)
Pt1 Pt9 2.7637(10)
Pt1 Pt24 2.7790(10)
Pt1 Pt3 2.8142(11)
Pt1 Pt8 2.8311(11)
Pt2 Pt38 2.6759(11)
Pt2 Pt5 2.6950(10)
Pt2 Pt8 2.7014(10)
Pt2 Pt31 2.7076(10)
Pt2 Pt23 2.7139(11)
Pt2 Pt17 2.7446(10)
Pt2 Pt10 2.7518(11)
Pt2 Pt33 2.7620(10)
Pt2 Pt11 2.7710(11)
Pt2 Pt4 2.8015(11)
Pt2 Pt6 2.8153(10)
Pt3 Pt6 2.6870(10)
Pt3 Pt27 2.6989(11)
Pt3 Pt12 2.6990(10)
Pt3 Pt26 2.7040(10)
Pt3 Pt32 2.7158(10)
Pt3 Pt13 2.7450(11)
Pt3 Pt24 2.7572(11)
Pt3 Pt29 2.7642(11)
Pt3 Pt7 2.7691(11)
Pt3 Pt5 2.7933(10)
Pt4 Pt30 2.6481(11)
Pt4 Pt5 2.6798(10)
Pt4 Pt8 2.7055(11)
Pt4 Pt39 2.7140(11)
Pt4 Pt35 2.7425(11)
Pt4 Pt33 2.7429(10)
Pt4 Pt19 2.7438(10)
Pt4 Pt11 2.7634(11)
Pt4 Pt21 2.7784(11)
Pt4 Pt12 2.8471(11)
Pt5 Pt29 2.7018(10)
Pt5 Pt13 2.7059(10)
Pt5 Pt6 2.7350(11)
Pt5 Pt16 2.7428(11)
Pt5 Pt12 2.7459(11)
Pt5 Pt34 2.7496(11)
Pt5 Pt11 2.8293(11)
Pt6 Pt10 2.7039(10)
Pt6 Pt17 2.7101(10)
Pt6 Pt22 2.7301(11)
Pt6 Pt8 2.7425(10)
Pt6 Pt28 2.7567(11)
Pt6 Pt7 2.8261(11)
Pt7 C3 1.82(2)
Pt7 Pt20 2.7656(11)
Pt7 Pt22 2.7689(10)
Pt7 Pt27 2.7782(10)
Pt7 Pt28 2.7827(11)
Pt7 Pt32 2.9720(11)
Pt8 Pt9 2.6909(11)
Pt8 Pt14 2.6926(11)
Pt8 Pt40 2.7324(11)
Pt8 Pt12 2.7379(10)
Pt8 Pt36 2.7675(10)
Pt8 Pt33 2.8300(11)
Pt9 C5 1.95(2)
Pt9 C6 1.990(17)
Pt9 Pt37 2.6868(11)
Pt9 Pt36 2.7759(11)
Pt9 Pt14 2.9836(11)
Pt9 Pt22 3.0373(11)
Pt9 Pt10 3.1505(11)
Pt10 C20 1.97(2)
Pt10 C19 1.99(2)
Pt10 Pt31 2.7071(11)
Pt10 Pt22 2.7548(11)
Pt10 Pt17 2.9703(11)
Pt10 Pt36 3.0217(11)
Pt11 C34 1.83(2)
Pt11 Pt16 2.7591(11)
Pt11 Pt30 2.7606(11)
Pt11 Pt34 2.7662(11)
Pt11 Pt38 2.7819(11)
Pt11 Pt23 2.9581(11)
Pt12 Pt19 2.6812(11)
Pt12 Pt21 2.7030(10)
Pt12 Pt25 2.7060(11)
Pt12 Pt18 2.7435(10)
Pt12 Pt24 2.8370(11)
Pt13 C35 1.95(2)
Pt13 C36 1.984(19)
Pt13 Pt32 2.6878(11)
Pt13 Pt34 2.7230(11)
Pt13 Pt28 3.0099(11)
Pt13 Pt29 3.0397(11)
Pt13 Pt17 3.1581(10)
Pt14 C7 1.96(2)
Pt14 C33 1.99(2)
Pt14 Pt15 2.6928(11)
Pt14 Pt40 2.7590(11)
Pt14 Pt25 3.0385(11)
Pt14 Pt21 3.1828(12)
Pt15 C18 1.84(2)
Pt15 C33 1.99(2)
Pt15 Pt20 2.6728(11)
Pt15 Pt37 3.0798(12)
Pt15 Pt24 3.1281(12)
Pt15 Pt25 3.1459(12)
Pt16 C14 1.86(2)
Pt16 C10 1.974(19)
Pt16 Pt29 2.7342(11)
Pt16 Pt34 2.9266(11)
Pt16 Pt19 3.0628(11)
Pt17 C22 1.95(2)
Pt17 C21 1.998(18)
Pt17 Pt23 2.6965(11)
Pt17 Pt28 2.7464(11)
Pt17 Pt34 3.0925(11)
Pt18 C27 1.86(2)
Pt18 C12 1.96(2)
Pt18 Pt19 2.7593(11)
Pt18 Pt24 2.7654(11)
Pt18 Pt25 2.9700(11)
Pt18 Pt29 3.0258(11)
Pt18 Pt26 3.0896(11)
Pt19 C12 1.97(2)
Pt19 C13 1.99(2)
Pt19 Pt35 2.6708(11)
Pt19 Pt21 2.9875(11)
Pt19 Pt29 3.2271(11)
Pt20 C24 1.80(2)
Pt20 Pt37 2.6687(11)
Pt20 Pt27 2.6969(11)
Pt20 Pt24 2.7962(11)
Pt21 C15 1.964(19)
Pt21 C16 1.99(3)
Pt21 Pt39 2.7019(11)
Pt21 Pt25 2.8010(11)
Pt21 Pt40 3.0187(12)
Pt22 C23 1.89(3)
Pt22 C20 1.982(18)
Pt22 Pt28 2.8900(11)
Pt23 C31 1.88(2)
Pt23 C22 2.00(2)
Pt23 Pt38 2.6832(11)
Pt23 Pt34 3.0724(11)
Pt24 C26 1.82(2)
Pt24 Pt27 2.7622(11)
Pt24 Pt25 2.7652(11)
Pt24 Pt26 3.0340(11)
Pt25 C28 1.90(2)
Pt25 C15 1.974(19)
Pt26 C8 1.867(17)
Pt26 C9 1.99(2)
Pt26 Pt27 2.6692(11)
Pt26 Pt29 2.7102(11)
Pt27 C25 1.81(2)
Pt27 Pt32 2.6812(11)
Pt28 C1 1.88(2)
Pt28 C21 1.99(2)
Pt28 Pt32 3.0967(11)
Pt29 C10 1.93(2)
Pt29 C9 1.958(19)
Pt30 C30 1.84(2)
Pt30 Pt35 2.6582(11)
Pt30 Pt39 2.6828(12)
Pt30 Pt38 2.6980(12)
Pt30 Pt33 2.8314(12)
Pt31 C17 1.87(2)
Pt31 C19 2.00(2)
Pt31 Pt38 2.6806(12)
Pt31 Pt33 2.9745(12)
Pt31 Pt36 3.0045(12)
Pt32 C2 1.882(19)
Pt32 C36 2.02(2)
Pt33 C37 1.81(2)
Pt33 Pt38 2.7711(11)
Pt33 Pt36 2.7858(11)
Pt33 Pt40 2.8042(11)
Pt33 Pt39 3.0073(12)
Pt34 C11 1.86(2)
Pt34 C35 1.99(2)
Pt35 C29 1.83(3)
Pt35 C13 2.02(2)
Pt35 Pt39 3.1583(13)
Pt36 C32 1.89(2)
Pt36 C6 1.95(2)
Pt36 Pt40 2.9413(12)
Pt37 C4 1.854(19)
Pt37 C5 1.98(2)
Pt38 C39 1.81(2)
Pt39 C38 1.86(3)
Pt39 C16 1.97(2)
Pt39 Pt40 3.1544(13)
Pt40 C40 1.87(3)
Pt40 C7 2.00(2)
C1 O1 1.16(3)
C2 O2 1.09(2)
C3 O3 1.16(3)
C4 O4 1.15(2)
C5 O5 1.22(3)
C6 O6 1.19(2)
C7 O7 1.18(2)
C8 O8 1.11(2)
C9 O9 1.19(2)
C10 O10 1.20(2)
C11 O11 1.14(3)
C12 O12 1.20(2)
C13 O13 1.15(2)
C14 O14 1.15(3)
C15 O15 1.21(2)
C16 O16 1.21(3)
C17 O17 1.12(3)
C18 O18 1.17(3)
C19 O19 1.17(2)
C20 O20 1.17(2)
C21 O21 1.17(2)
C22 O22 1.18(2)
C23 O23 1.16(3)
C24 O24 1.20(3)
C25 O25 1.13(3)
C26 O26 1.17(3)
C27 O27 1.14(2)
C28 O28 1.07(3)
C29 O29 1.17(3)
C30 O30 1.10(3)
C31 O31 1.13(3)
C32 O32 1.14(2)
C33 O33 1.22(3)
C34 O34 1.14(3)
C35 O35 1.21(2)
C36 O36 1.18(2)
C37 O37 1.16(3)
C38 O38 1.14(3)
C39 O39 1.16(3)
C40 O40 1.13(3)
N1 C102 1.47(3)
N1 C103 1.49(3)
N1 C101 1.52(3)
N1 C104 1.52(3)
C101 H10A 0.9800
C101 H10B 0.9800
C101 H10C 0.9800
C102 H10D 0.9800
C102 H10E 0.9800
C102 H10F 0.9800
C103 H10G 0.9800
C103 H10H 0.9800
C103 H10I 0.9800
C104 C105 1.52(3)
C104 H10J 0.9900
C104 H10K 0.9900
C105 C110 1.35(3)
C105 C106 1.42(3)
C106 C107 1.43(4)
C106 H106 0.9500
C107 C108 1.31(4)
C107 H107 0.9500
C108 C109 1.41(4)
C108 H108 0.9500
C109 C110 1.33(4)
C109 H109 0.9500
C110 H110 0.9500
N2 C201 1.45(3)
N2 C203 1.47(3)
N2 C202 1.52(3)
N2 C204 1.55(3)
C201 H20A 0.9800
C201 H20B 0.9800
C201 H20C 0.9800
C202 H20D 0.9800
C202 H20E 0.9800
C202 H20F 0.9800
C203 H20G 0.9800
C203 H20H 0.9800
C203 H20I 0.9800
C204 C205 1.50(3)
C204 H20J 0.9900
C204 H20K 0.9900
C205 C210 1.35(3)
C205 C206 1.36(3)
C206 C207 1.37(4)
C206 H206 0.9500
C207 C208 1.34(4)
C207 H207 0.9500
C208 C209 1.38(4)
C208 H208 0.9500
C209 C210 1.41(3)
C209 H209 0.9500
C210 H210 0.9500
N3 C302 1.46(3)
N3 C301 1.47(3)
N3 C303 1.50(3)
N3 C304 1.54(3)
C301 H30A 0.9800
C301 H30B 0.9800
C301 H30C 0.9800
C302 H30D 0.9800
C302 H30E 0.9800
C302 H30F 0.9800
C303 H30G 0.9800
C303 H30H 0.9800
C303 H30I 0.9800
C304 C305 1.51(3)
C304 H30J 0.9900
C304 H30K 0.9900
C305 C306 1.36(3)
C305 C310 1.44(3)
C306 C307 1.36(3)
C306 H306 0.9500
C307 C308 1.29(4)
C307 H307 0.9500
C308 C309 1.42(4)
C308 H308 0.9500
C309 C310 1.32(3)
C309 H309 0.9500
C310 H310 0.9500
N4 C402 1.47(3)
N4 C403 1.49(3)
N4 C401 1.49(3)
N4 C404 1.55(3)
C401 H40A 0.9800
C401 H40B 0.9800
C401 H40C 0.9800
C402 H40D 0.9800
C402 H40E 0.9800
C402 H40F 0.9800
C403 H40G 0.9800
C403 H40H 0.9800
C403 H40I 0.9800
C404 C405 1.47(3)
C404 H40J 0.9900
C404 H40K 0.9900
C405 C410 1.40(4)
C405 C406 1.41(4)
C406 C407 1.35(3)
C406 H406 0.9500
C407 C408 1.28(4)
C407 H407 0.9500
C408 C409 1.39(4)
C408 H408 0.9500
C409 C410 1.50(4)
C409 H409 0.9500
C410 H410 0.9500
N5 C503 1.42(4)
N5 C501 1.44(3)
N5 C504 1.49(3)
N5 C502 1.50(4)
C501 H50A 0.9800
C501 H50B 0.9800
C501 H50C 0.9800
C502 H50D 0.9800
C502 H50E 0.9800
C502 H50F 0.9800
C503 H50G 0.9800
C503 H50H 0.9800
C503 H50I 0.9800
C504 C505 1.52(4)
C504 H50J 0.9900
C504 H50K 0.9900
C505 C506 1.35(4)
C505 C510 1.43(4)
C506 C507 1.40(4)
C506 H506 0.9500
C507 C508 1.38(4)
C507 H507 0.9500
C508 C509 1.43(4)
C508 H508 0.9500
C509 C510 1.34(4)
C509 H509 0.9500
C510 H510 0.9500
N6 C601 1.42(4)
N6 C607 1.46(4)
N6 C603 1.54(3)
N6 C605 1.59(4)
C601 C602 1.59(4)
C601 H60A 0.9900
C601 H60B 0.9900
C602 H60C 0.9800
C602 H60D 0.9800
C602 H60E 0.9800
C603 C604 1.45(4)
C603 H60F 0.9900
C603 H60G 0.9900
C604 H60H 0.9800
C604 H60I 0.9800
C604 H60J 0.9800
C605 C606 1.51(4)
C605 H60K 0.9900
C605 H60L 0.9900
C606 H60M 0.9800
C606 H60N 0.9800
C606 H60O 0.9800
C607 C608 1.64(4)
C607 H60P 0.9900
C607 H60Q 0.9900
C608 H60R 0.9800
C608 H60S 0.9800
C608 H60T 0.9800
N7 C701 1.08(4)
C701 C702 1.57(5)
C702 H70A 0.9800
C702 H70B 0.9800
C702 H70C 0.9800
N8 C801 1.16(4)
C801 C802 1.46(4)
C802 H80A 0.9800
C802 H80B 0.9800
C802 H80C 0.9800
N9 C901 1.11(4)
C901 C902 1.48(4)
C902 H90A 0.9800
C902 H90B 0.9800
C902 H90C 0.9800

loop_
_geom_torsion_atom_site_label_1
_geom_torsion_atom_site_label_2
_geom_torsion_atom_site_label_3
_geom_torsion_atom_site_label_4
_geom_torsion
C102 N1 C104 C105 -60(3)
C103 N1 C104 C105 60(3)
C101 N1 C104 C105 -176(2)
N1 C104 C105 C110 -95(3)
N1 C104 C105 C106 89(3)
C110 C105 C106 C107 1(4)
C104 C105 C106 C107 177(2)
C105 C106 C107 C108 -1(5)
C106 C107 C108 C109 -1(5)
C107 C108 C109 C110 5(5)
C108 C109 C110 C105 -6(5)
C106 C105 C110 C109 3(4)
C104 C105 C110 C109 -173(3)
C201 N2 C204 C205 -54(3)
C203 N2 C204 C205 63(3)
C202 N2 C204 C205 -174(2)
N2 C204 C205 C210 -95(3)
N2 C204 C205 C206 81(3)
C210 C205 C206 C207 -4(4)
C204 C205 C206 C207 180(3)
C205 C206 C207 C208 5(5)
C206 C207 C208 C209 -5(4)
C207 C208 C209 C210 6(4)
C206 C205 C210 C209 4(4)
C204 C205 C210 C209 -179(2)
C208 C209 C210 C205 -6(4)
C302 N3 C304 C305 178.7(19)
C301 N3 C304 C305 59(2)
C303 N3 C304 C305 -62(2)
N3 C304 C305 C306 -96(3)
N3 C304 C305 C310 82(3)
C310 C305 C306 C307 2(3)
C304 C305 C306 C307 180(2)
C305 C306 C307 C308 0(4)
C306 C307 C308 C309 0(4)
C307 C308 C309 C310 -3(5)
C308 C309 C310 C305 5(4)
C306 C305 C310 C309 -5(4)
C304 C305 C310 C309 178(2)
C402 N4 C404 C405 174(2)
C403 N4 C404 C405 57(3)
C401 N4 C404 C405 -66(2)
N4 C404 C405 C410 90(3)
N4 C404 C405 C406 -92(3)
C410 C405 C406 C407 -5(4)
C404 C405 C406 C407 177(2)
C405 C406 C407 C408 1(4)
C406 C407 C408 C409 2(4)
C407 C408 C409 C410 1(4)
C406 C405 C410 C409 7(4)
C404 C405 C410 C409 -175(2)
C408 C409 C410 C405 -5(4)
C503 N5 C504 C505 -63(4)
C501 N5 C504 C505 56(3)
C502 N5 C504 C505 176(2)
N5 C504 C505 C506 -91(3)
N5 C504 C505 C510 90(3)
C510 C505 C506 C507 1(4)
C504 C505 C506 C507 -178(2)
C505 C506 C507 C508 -3(5)
C506 C507 C508 C509 7(5)
C507 C508 C509 C510 -9(5)
C508 C509 C510 C505 6(5)
C506 C505 C510 C509 -2(4)
C504 C505 C510 C509 177(2)
C607 N6 C601 C602 -59(4)
C603 N6 C601 C602 61(3)
C605 N6 C601 C602 179(2)
C601 N6 C603 C604 56(3)
C607 N6 C603 C604 -175(3)
C605 N6 C603 C604 -57(3)
C601 N6 C605 C606 -177(3)
C607 N6 C605 C606 55(3)
C603 N6 C605 C606 -59(3)
C601 N6 C607 C608 -55(4)
C603 N6 C607 C608 -180(2)
C605 N6 C607 C608 62(3)
